data_4110196
loop_
_publ_author_name
'Markus Albrecht'
'Olga Osetska'
'Roland Fr\"ohlich'
'Jean-Claude G. B\"unzli'
'Annina Aebischer'
'Fr\'ed\'eric Gumy'
'Josef Hamacek'

_publ_section_title
;
 Highly Efficient Near-IR Emitting Yb/Yb and Yb/Al Helicates
;
_journal_name_full 'Journal of the American Chemical Society'
_journal_page_first 14178
_journal_page_last 14179
_journal_paper_doi 10.1021/ja0768688
_journal_volume 129
_journal_year 2007
_chemical_formula_sum 'C98 H105.5 F3 K N12.5 O16 S Yb2'
_chemical_formula_weight 2188.69
_chemical_name_systematic
; 
 ? 
;
_space_group_IT_number 14
_symmetry_cell_setting monoclinic
_symmetry_space_group_name_Hall '-P 2ybc'
_symmetry_space_group_name_H-M 'P 1 21/c 1'
_atom_sites_solution_hydrogens geom
_atom_sites_solution_primary direct
_atom_sites_solution_secondary difmap
_audit_creation_method SHELXL-97
_cell_angle_alpha 90.00
_cell_angle_beta 91.52(1)
_cell_angle_gamma 90.00
_cell_formula_units_Z 4
_cell_length_a 15.831(1)
_cell_length_b 24.262(1)
_cell_length_c 26.818(2)
_cell_measurement_reflns_used 13900
_cell_measurement_temperature 198(2)
_cell_measurement_theta_max 26.02
_cell_measurement_theta_min 0.41
_cell_volume 10296.9(11)
_computing_cell_refinement 'Collect (Nonius B.V., 1998)'
_computing_data_collection 'Collect (Nonius B.V., 1998)'
_computing_data_reduction 'Denzo-SMN (Otwinowski & Minor, 1997)'
_computing_molecular_graphics 'XP (Bruker AXS, 2000)'
_computing_publication_material 'SHELXL-97 (Sheldrick, 1997)'
_computing_structure_refinement 'SHELXL-97 (Sheldrick, 1997)'
_computing_structure_solution 'SHELXS-97 (Sheldrick, 1990)'
_diffrn_ambient_temperature 198(2)
_diffrn_measured_fraction_theta_full 0.999
_diffrn_measured_fraction_theta_max 0.999
_diffrn_measurement_device_type 'Nonius KappaCCD'
_diffrn_measurement_method '\w and \f scans'
_diffrn_radiation_monochromator graphite
_diffrn_radiation_source 'rotating anode Nonius FR591'
_diffrn_radiation_type MoK\a
_diffrn_radiation_wavelength 0.71073
_diffrn_reflns_av_R_equivalents 0.1795
_diffrn_reflns_av_sigmaI/netI 0.2186
_diffrn_reflns_limit_h_max 17
_diffrn_reflns_limit_h_min -16
_diffrn_reflns_limit_k_max 24
_diffrn_reflns_limit_k_min -26
_diffrn_reflns_limit_l_max 24
_diffrn_reflns_limit_l_min -28
_diffrn_reflns_number 35448
_diffrn_reflns_theta_full 22.50
_diffrn_reflns_theta_max 22.50
_diffrn_reflns_theta_min 1.84
_exptl_absorpt_coefficient_mu 1.938
_exptl_absorpt_correction_T_max 0.8926
_exptl_absorpt_correction_T_min 0.8298
_exptl_absorpt_correction_type multi-scan
_exptl_absorpt_process_details 'SORTAV (Blessing, 1995 & 1997)'
_exptl_crystal_colour red
_exptl_crystal_density_diffrn 1.412
_exptl_crystal_description block
_exptl_crystal_F_000 4444
_exptl_crystal_size_max 0.10
_exptl_crystal_size_mid 0.10
_exptl_crystal_size_min 0.06
_refine_diff_density_max 1.462
_refine_diff_density_min -0.790
_refine_diff_density_rms 0.145
_refine_ls_extinction_method none
_refine_ls_goodness_of_fit_ref 1.056
_refine_ls_hydrogen_treatment riding
_refine_ls_matrix_type full
_refine_ls_number_parameters 557
_refine_ls_number_reflns 13431
_refine_ls_number_restraints 15
_refine_ls_restrained_S_all 1.055
_refine_ls_R_factor_all 0.2868
_refine_ls_R_factor_gt 0.1398
_refine_ls_shift/su_max 0.001
_refine_ls_shift/su_mean 0.000
_refine_ls_structure_factor_coef Fsqd
_refine_ls_weighting_details 'calc w=1/[\s^2^(Fo^2^)+(0.1343P)^2^+180.9164P] where P=(Fo^2^+2Fc^2^)/3'
_refine_ls_weighting_scheme calc
_refine_ls_wR_factor_gt 0.3086
_refine_ls_wR_factor_ref 0.3867
_reflns_number_gt 5398
_reflns_number_total 13431
_reflns_threshold_expression >2sigma(I)
_cod_data_source_file ja0768688si20070911_073936.cif
_cod_data_source_block fro4011
_cod_original_formula_sum 'C98 H105.50 F3 K N12.50 O16 S Yb2'
_cod_database_code 4110196

loop_
_symmetry_equiv_pos_as_xyz
'x, y, z'
'-x, y+1/2, -z+1/2'
'-x, -y, -z'
'x, -y-1/2, z-1/2'

loop_
_atom_site_label
_atom_site_type_symbol
_atom_site_fract_x
_atom_site_fract_y
_atom_site_fract_z
_atom_site_U_iso_or_equiv
_atom_site_adp_type
_atom_site_occupancy
_atom_site_symmetry_multiplicity
_atom_site_calc_flag
_atom_site_refinement_flags
_atom_site_disorder_assembly
_atom_site_disorder_group
K1 K 0.3181(4) 0.6872(2) 0.0091(3) 0.103(2) Uani 1 1 d . . .
Yb1 Yb 0.14152(9) 0.66592(5) 0.10625(6) 0.0985(6) Uani 1 1 d . . .
Yb2 Yb 0.48681(9) 0.75551(5) -0.07754(6) 0.0943(6) Uani 1 1 d . . .
O11A O 0.2498(11) 0.6021(8) 0.1022(7) 0.096(6) Uiso 1 1 d . . .
C12A C 0.2338(18) 0.5519(12) 0.0815(10) 0.085(8) Uiso 1 1 d . . .
C13A C 0.148(2) 0.5341(13) 0.0759(11) 0.100(9) Uiso 1 1 d . . .
N14A N 0.0848(16) 0.5720(9) 0.0857(8) 0.094(7) Uiso 1 1 d . . .
C15A C 0.003(2) 0.5593(13) 0.0837(11) 0.097(9) Uiso 1 1 d . . .
C16A C -0.046(2) 0.6089(14) 0.0949(12) 0.107(10) Uiso 1 1 d . . .
O17A O -0.0064(13) 0.6556(9) 0.0914(8) 0.117(7) Uiso 1 1 d . . .
N18A N -0.131(2) 0.6106(12) 0.1000(11) 0.140(10) Uiso 1 1 d D . .
C19A C -0.172(2) 0.6638(13) 0.1036(12) 0.139(13) Uiso 1 1 d D . .
H19A H -0.1336 0.6890 0.1224 0.167 Uiso 1 1 calc R . .
H19B H -0.2234 0.6591 0.1234 0.167 Uiso 1 1 calc R . .
C20A C -0.197(4) 0.691(2) 0.0551(18) 0.37(4) Uiso 1 1 d D . .
H20A H -0.2267 0.7254 0.0618 0.560 Uiso 1 1 calc R . .
H20B H -0.2339 0.6662 0.0357 0.560 Uiso 1 1 calc R . .
H20C H -0.1461 0.6988 0.0362 0.560 Uiso 1 1 calc R . .
C21A C -0.173(3) 0.5573(16) 0.1272(16) 0.157(15) Uiso 1 1 d . . .
H21A H -0.1305 0.5277 0.1334 0.189 Uiso 1 1 calc R . .
H21B H -0.1986 0.5676 0.1591 0.189 Uiso 1 1 calc R . .
C22A C -0.227(3) 0.5434(18) 0.0946(16) 0.182(18) Uiso 1 1 d . . .
H22A H -0.2586 0.5113 0.1064 0.273 Uiso 1 1 calc R . .
H22B H -0.1995 0.5342 0.0635 0.273 Uiso 1 1 calc R . .
H22C H -0.2668 0.5741 0.0887 0.273 Uiso 1 1 calc R . .
C23A C -0.025(2) 0.5087(12) 0.0665(10) 0.097(9) Uiso 1 1 d . . .
H23A H -0.0837 0.5012 0.0617 0.116 Uiso 1 1 calc R . .
C24A C 0.035(2) 0.4703(14) 0.0569(12) 0.115(11) Uiso 1 1 d . . .
H24A H 0.0164 0.4341 0.0482 0.138 Uiso 1 1 calc R . .
C25A C 0.1222(19) 0.4810(12) 0.0590(11) 0.092(9) Uiso 1 1 d . . .
C26A C 0.1908(19) 0.4449(12) 0.0459(11) 0.098(9) Uiso 1 1 d . . .
H26A H 0.1791 0.4088 0.0340 0.118 Uiso 1 1 calc R . .
C27A C 0.2726(17) 0.4630(11) 0.0508(9) 0.081(8) Uiso 1 1 d . . .
H27A H 0.3164 0.4380 0.0428 0.097 Uiso 1 1 calc R . .
C28A C 0.2956(17) 0.5164(11) 0.0671(10) 0.078(8) Uiso 1 1 d . . .
C29A C 0.3874(16) 0.5366(11) 0.0652(9) 0.082(8) Uiso 1 1 d . . .
H29A H 0.3959 0.5668 0.0897 0.099 Uiso 1 1 calc R . .
H29B H 0.4258 0.5061 0.0750 0.099 Uiso 1 1 calc R . .
C30A C 0.4103(16) 0.5573(10) 0.0137(10) 0.071(7) Uiso 1 1 d . . .
C31A C 0.3619(19) 0.5621(11) -0.0204(12) 0.103(10) Uiso 1 1 d . . .
H31A H 0.3803 0.5767 -0.0511 0.123 Uiso 1 1 calc R . .
H31B H 0.3046 0.5513 -0.0171 0.123 Uiso 1 1 calc R . .
C32A C 0.5020(17) 0.5723(11) 0.0143(11) 0.093(9) Uiso 1 1 d . . .
H32A H 0.5201 0.5735 -0.0207 0.112 Uiso 1 1 calc R . .
H32B H 0.5336 0.5420 0.0310 0.112 Uiso 1 1 calc R . .
C33A C 0.5296(17) 0.6259(12) 0.0391(11) 0.089(9) Uiso 1 1 d . . .
C34A C 0.5679(18) 0.6278(13) 0.0864(12) 0.099(9) Uiso 1 1 d . . .
H34A H 0.5714 0.5940 0.1042 0.119 Uiso 1 1 calc R . .
C35A C 0.602(2) 0.6741(15) 0.1103(14) 0.127(12) Uiso 1 1 d . . .
H35A H 0.6251 0.6736 0.1433 0.152 Uiso 1 1 calc R . .
C36A C 0.598(2) 0.7199(14) 0.0816(13) 0.103(10) Uiso 1 1 d . . .
C37A C 0.639(2) 0.7668(14) 0.1003(14) 0.121(11) Uiso 1 1 d . . .
H37A H 0.6670 0.7671 0.1320 0.145 Uiso 1 1 calc R . .
C38A C 0.635(2) 0.8135(15) 0.0694(14) 0.123(12) Uiso 1 1 d . . .
H38A H 0.6623 0.8465 0.0806 0.147 Uiso 1 1 calc R . .
C39A C 0.5949(19) 0.8131(12) 0.0237(12) 0.095(9) Uiso 1 1 d . . .
C40A C 0.5841(19) 0.8512(13) -0.0193(12) 0.097(9) Uiso 1 1 d . . .
O41A O 0.5502(13) 0.8415(8) -0.0600(8) 0.109(7) Uiso 1 1 d . . .
N42A N 0.6200(19) 0.9055(13) -0.0150(12) 0.140(10) Uiso 1 1 d . . .
C43A C 0.663(3) 0.9303(17) 0.0288(15) 0.160(15) Uiso 1 1 d . . .
H43A H 0.6384 0.9147 0.0593 0.192 Uiso 1 1 calc R . .
H43B H 0.6517 0.9704 0.0288 0.192 Uiso 1 1 calc R . .
C44A C 0.759(3) 0.9211(18) 0.0311(16) 0.181(17) Uiso 1 1 d . . .
H44A H 0.7830 0.9400 0.0604 0.271 Uiso 1 1 calc R . .
H44B H 0.7834 0.9360 0.0008 0.271 Uiso 1 1 calc R . .
H44C H 0.7705 0.8816 0.0335 0.271 Uiso 1 1 calc R . .
C45A C 0.621(3) 0.9387(17) -0.0668(15) 0.166(16) Uiso 1 1 d . . .
H45A H 0.6664 0.9668 -0.0668 0.200 Uiso 1 1 calc R . .
H45B H 0.6277 0.9136 -0.0955 0.200 Uiso 1 1 calc R . .
C46A C 0.536(3) 0.9645(17) -0.0676(15) 0.175(17) Uiso 1 1 d . . .
H46A H 0.5286 0.9861 -0.0982 0.263 Uiso 1 1 calc R . .
H46B H 0.5316 0.9887 -0.0386 0.263 Uiso 1 1 calc R . .
H46C H 0.4931 0.9357 -0.0665 0.263 Uiso 1 1 calc R . .
N47A N 0.5524(14) 0.7680(10) 0.0057(9) 0.092(7) Uiso 1 1 d . . .
C48A C 0.5574(18) 0.7239(12) 0.0382(12) 0.092(9) Uiso 1 1 d . . .
C49A C 0.5169(18) 0.6776(11) 0.0118(11) 0.086(8) Uiso 1 1 d . . .
O50A O 0.4753(10) 0.6791(6) -0.0281(6) 0.076(5) Uiso 1 1 d . . .
O11B O 0.2618(11) 0.7200(7) 0.1023(7) 0.082(5) Uiso 1 1 d . . .
C12B C 0.2977(18) 0.7378(11) 0.1416(12) 0.088(9) Uiso 1 1 d . . .
C13B C 0.2768(19) 0.7184(12) 0.1896(12) 0.097(9) Uiso 1 1 d . . .
N14B N 0.2142(15) 0.6801(9) 0.1865(9) 0.093(7) Uiso 1 1 d . . .
C15B C 0.1852(18) 0.6611(12) 0.2306(12) 0.092(9) Uiso 1 1 d . . .
C16B C 0.115(2) 0.6240(13) 0.2163(14) 0.106(10) Uiso 1 1 d . . .
O17B O 0.0768(12) 0.6216(8) 0.1778(8) 0.099(6) Uiso 1 1 d . . .
N18B N 0.086(2) 0.5883(12) 0.2547(13) 0.150(11) Uiso 1 1 d D . .
C19B C 0.0148(18) 0.5555(16) 0.2368(18) 0.20(2) Uiso 1 1 d D . .
H19C H -0.0176 0.5772 0.2116 0.240 Uiso 1 1 calc R . .
H19D H -0.0228 0.5485 0.2650 0.240 Uiso 1 1 calc R . .
C20B C 0.038(3) 0.5013(16) 0.2141(18) 0.24(2) Uiso 1 1 d D . .
H20D H -0.0129 0.4815 0.2035 0.363 Uiso 1 1 calc R . .
H20E H 0.0701 0.4792 0.2389 0.363 Uiso 1 1 calc R . .
H20F H 0.0737 0.5077 0.1852 0.363 Uiso 1 1 calc R . .
C21B C 0.127(3) 0.5746(17) 0.3071(15) 0.161(15) Uiso 1 1 d . . .
H21C H 0.1282 0.5342 0.3121 0.193 Uiso 1 1 calc R . .
H21D H 0.1856 0.5885 0.3091 0.193 Uiso 1 1 calc R . .
C22B C 0.076(3) 0.601(2) 0.3470(18) 0.22(2) Uiso 1 1 d . . .
H22D H 0.1027 0.5937 0.3797 0.323 Uiso 1 1 calc R . .
H22E H 0.0186 0.5858 0.3460 0.323 Uiso 1 1 calc R . .
H22F H 0.0734 0.6410 0.3413 0.323 Uiso 1 1 calc R . .
C23B C 0.215(2) 0.6817(13) 0.2777(12) 0.109(10) Uiso 1 1 d . . .
H23B H 0.1899 0.6696 0.3076 0.131 Uiso 1 1 calc R . .
C24B C 0.279(2) 0.7186(14) 0.2796(13) 0.120(11) Uiso 1 1 d . . .
H24B H 0.3017 0.7300 0.3111 0.144 Uiso 1 1 calc R . .
C25B C 0.3147(19) 0.7410(12) 0.2346(12) 0.093(9) Uiso 1 1 d . . .
C26B C 0.3750(19) 0.7794(12) 0.2328(12) 0.100(9) Uiso 1 1 d . . .
H26B H 0.3999 0.7951 0.2621 0.120 Uiso 1 1 calc R . .
C27B C 0.399(2) 0.7951(14) 0.1859(14) 0.125(12) Uiso 1 1 d . . .
H27B H 0.4440 0.8209 0.1838 0.151 Uiso 1 1 calc R . .
C28B C 0.3632(19) 0.7764(12) 0.1420(11) 0.094(9) Uiso 1 1 d . . .
C29B C 0.399(2) 0.7989(13) 0.0918(12) 0.118(11) Uiso 1 1 d . . .
H29C H 0.4584 0.8111 0.0975 0.142 Uiso 1 1 calc R . .
H29D H 0.3991 0.7690 0.0666 0.142 Uiso 1 1 calc R . .
C30B C 0.345(2) 0.8483(16) 0.0717(14) 0.126(12) Uiso 1 1 d . . .
C31B C 0.387(3) 0.898(2) 0.0777(18) 0.21(2) Uiso 1 1 d . . .
H31C H 0.3680 0.9298 0.0601 0.254 Uiso 1 1 calc R . .
H31D H 0.4356 0.9002 0.0993 0.254 Uiso 1 1 calc R . .
C32B C 0.2702(19) 0.8384(12) 0.0401(11) 0.100(9) Uiso 1 1 d . . .
H32C H 0.2216 0.8571 0.0553 0.120 Uiso 1 1 calc R . .
H32D H 0.2583 0.7983 0.0401 0.120 Uiso 1 1 calc R . .
C33B C 0.2759(18) 0.8576(12) -0.0140(11) 0.091(9) Uiso 1 1 d . . .
C34B C 0.2392(19) 0.9068(13) -0.0310(12) 0.107(10) Uiso 1 1 d . . .
H34B H 0.2026 0.9250 -0.0089 0.128 Uiso 1 1 calc R . .
C35B C 0.2504(19) 0.9313(13) -0.0764(12) 0.107(10) Uiso 1 1 d . . .
H35B H 0.2202 0.9635 -0.0864 0.128 Uiso 1 1 calc R . .
C36B C 0.311(2) 0.9053(14) -0.1081(13) 0.109(10) Uiso 1 1 d . . .
C37B C 0.3352(19) 0.9283(13) -0.1526(12) 0.101(10) Uiso 1 1 d . . .
H37B H 0.3093 0.9614 -0.1642 0.121 Uiso 1 1 calc R . .
C38B C 0.3953(19) 0.9040(12) -0.1798(12) 0.102(10) Uiso 1 1 d . . .
H38B H 0.4143 0.9199 -0.2099 0.123 Uiso 1 1 calc R . .
C39B C 0.4288(18) 0.8533(12) -0.1612(11) 0.088(9) Uiso 1 1 d . . .
C40B C 0.500(2) 0.8193(16) -0.1838(15) 0.130(12) Uiso 1 1 d . . .
O41B O 0.5399(12) 0.7862(8) -0.1556(7) 0.101(6) Uiso 1 1 d . . .
N42B N 0.5260(15) 0.8252(11) -0.2324(11) 0.119(9) Uiso 1 1 d D . .
C43B C 0.586(2) 0.7830(13) -0.2479(16) 0.180(17) Uiso 1 1 d D . .
H43C H 0.5773 0.7761 -0.2840 0.216 Uiso 1 1 calc R . .
H43D H 0.5734 0.7483 -0.2301 0.216 Uiso 1 1 calc R . .
C44B C 0.6758(19) 0.799(2) -0.238(2) 0.25(3) Uiso 1 1 d D . .
H44D H 0.7126 0.7681 -0.2469 0.369 Uiso 1 1 calc R . .
H44E H 0.6841 0.8068 -0.2020 0.369 Uiso 1 1 calc R . .
H44F H 0.6896 0.8314 -0.2572 0.369 Uiso 1 1 calc R . .
C45B C 0.4818(19) 0.8543(12) -0.2710(11) 0.103(10) Uiso 1 1 d . . .
H45C H 0.4228 0.8602 -0.2610 0.124 Uiso 1 1 calc R . .
H45D H 0.4804 0.8314 -0.3016 0.124 Uiso 1 1 calc R . .
C46B C 0.5214(18) 0.9106(12) -0.2832(11) 0.104(10) Uiso 1 1 d . . .
H46D H 0.4882 0.9284 -0.3100 0.157 Uiso 1 1 calc R . .
H46E H 0.5795 0.9052 -0.2939 0.157 Uiso 1 1 calc R . .
H46F H 0.5216 0.9340 -0.2534 0.157 Uiso 1 1 calc R . .
N47B N 0.4097(14) 0.8289(9) -0.1175(8) 0.086(7) Uiso 1 1 d . . .
C48B C 0.3515(18) 0.8555(12) -0.0944(11) 0.086(8) Uiso 1 1 d . . .
C49B C 0.3347(19) 0.8317(13) -0.0459(12) 0.101(9) Uiso 1 1 d . . .
O50B O 0.3779(11) 0.7872(7) -0.0308(7) 0.090(5) Uiso 1 1 d . . .
O11C O 0.1560(11) 0.6592(7) 0.0228(7) 0.086(5) Uiso 1 1 d . . .
C12C C 0.1193(16) 0.6898(11) -0.0128(11) 0.078(8) Uiso 1 1 d . . .
C13C C 0.0794(18) 0.7417(12) 0.0109(12) 0.093(9) Uiso 1 1 d . . .
N14C N 0.0819(15) 0.7447(10) 0.0602(10) 0.098(7) Uiso 1 1 d . . .
C15C C 0.042(2) 0.7870(14) 0.0831(13) 0.107(10) Uiso 1 1 d . . .
C16C C 0.054(3) 0.7793(18) 0.1366(17) 0.141(14) Uiso 1 1 d . . .
O17C O 0.0836(15) 0.7393(10) 0.1540(9) 0.128(8) Uiso 1 1 d . . .
N18C N -0.011(4) 0.811(2) 0.168(2) 0.27(2) Uiso 1 1 d D . .
C19C C 0.031(3) 0.802(2) 0.227(2) 0.22(2) Uiso 1 1 d . . .
H19E H 0.0902 0.7893 0.2262 0.270 Uiso 1 1 calc R . .
H19F H 0.0272 0.8360 0.2469 0.270 Uiso 1 1 calc R . .
C20C C -0.033(3) 0.754(2) 0.245(2) 0.25(3) Uiso 1 1 d . . .
H20G H -0.0191 0.7449 0.2801 0.370 Uiso 1 1 calc R . .
H20H H -0.0270 0.7214 0.2244 0.370 Uiso 1 1 calc R . .
H20I H -0.0914 0.7676 0.2427 0.370 Uiso 1 1 calc R . .
C21C C -0.088(3) 0.837(3) 0.150(3) 0.35(4) Uiso 1 1 d D . .
H21E H -0.1346 0.8264 0.1719 0.418 Uiso 1 1 calc R . .
H21F H -0.1016 0.8232 0.1163 0.418 Uiso 1 1 calc R . .
C22C C -0.086(5) 0.899(3) 0.148(4) 0.49(7) Uiso 1 1 d D . .
H22G H -0.1387 0.9129 0.1329 0.735 Uiso 1 1 calc R . .
H22H H -0.0383 0.9108 0.1273 0.735 Uiso 1 1 calc R . .
H22I H -0.0779 0.9141 0.1815 0.735 Uiso 1 1 calc R . .
C23C C 0.005(2) 0.8286(15) 0.0513(14) 0.129(12) Uiso 1 1 d . . .
H23C H -0.0206 0.8592 0.0673 0.154 Uiso 1 1 calc R . .
C24C C 0.002(2) 0.8284(16) 0.0017(16) 0.143(13) Uiso 1 1 d . . .
H24C H -0.0231 0.8580 -0.0166 0.172 Uiso 1 1 calc R . .
C25C C 0.041(2) 0.7787(14) -0.0254(14) 0.117(11) Uiso 1 1 d . . .
C26C C 0.038(2) 0.7728(14) -0.0742(13) 0.115(11) Uiso 1 1 d . . .
H26C H 0.0133 0.7997 -0.0956 0.138 Uiso 1 1 calc R . .
C27C C 0.077(2) 0.7222(13) -0.0935(13) 0.115(11) Uiso 1 1 d . . .
H27C H 0.0751 0.7152 -0.1284 0.138 Uiso 1 1 calc R . .
C28C C 0.1168(18) 0.6835(12) -0.0604(12) 0.094(9) Uiso 1 1 d . . .
C29C C 0.1573(17) 0.6313(11) -0.0805(10) 0.087(8) Uiso 1 1 d . . .
H29E H 0.2169 0.6297 -0.0685 0.104 Uiso 1 1 calc R . .
H29F H 0.1277 0.5989 -0.0671 0.104 Uiso 1 1 calc R . .
C30C C 0.155(2) 0.6282(12) -0.1350(12) 0.098(9) Uiso 1 1 d . . .
C31C C 0.100(2) 0.5994(14) -0.1617(14) 0.134(13) Uiso 1 1 d . . .
H31E H 0.0574 0.5787 -0.1456 0.161 Uiso 1 1 calc R . .
H31F H 0.1021 0.5994 -0.1970 0.161 Uiso 1 1 calc R . .
C32C C 0.2248(19) 0.6607(12) -0.1597(12) 0.108(10) Uiso 1 1 d . . .
H32E H 0.2093 0.6649 -0.1955 0.130 Uiso 1 1 calc R . .
H32F H 0.2266 0.6980 -0.1448 0.130 Uiso 1 1 calc R . .
C33C C 0.312(2) 0.6366(13) -0.1557(12) 0.106(10) Uiso 1 1 d . . .
C34C C 0.326(2) 0.5821(14) -0.1745(12) 0.121(11) Uiso 1 1 d . . .
H34C H 0.2783 0.5611 -0.1859 0.145 Uiso 1 1 calc R . .
C35C C 0.406(2) 0.5589(14) -0.1768(12) 0.111(10) Uiso 1 1 d . . .
H35C H 0.4114 0.5227 -0.1898 0.133 Uiso 1 1 calc R . .
C36C C 0.478(2) 0.5876(14) -0.1604(12) 0.107(10) Uiso 1 1 d . . .
C37C C 0.5635(19) 0.5725(12) -0.1615(11) 0.096(9) Uiso 1 1 d . . .
H37C H 0.5772 0.5375 -0.1751 0.116 Uiso 1 1 calc R . .
C38C C 0.6257(19) 0.6039(12) -0.1448(10) 0.093(9) Uiso 1 1 d . . .
H38C H 0.6823 0.5909 -0.1450 0.112 Uiso 1 1 calc R . .
C39C C 0.6078(18) 0.6567(12) -0.1268(10) 0.088(9) Uiso 1 1 d . . .
C40C C 0.6647(18) 0.6989(11) -0.1091(10) 0.082(8) Uiso 1 1 d . . .
O41C O 0.6361(12) 0.7323(8) -0.0778(7) 0.100(6) Uiso 1 1 d . . .
N42C N 0.7482(16) 0.7029(10) -0.1186(9) 0.101(8) Uiso 1 1 d . . .
C43C C 0.800(2) 0.7411(14) -0.0889(14) 0.134(13) Uiso 1 1 d . . .
H43E H 0.8606 0.7319 -0.0923 0.161 Uiso 1 1 calc R . .
H43F H 0.7860 0.7380 -0.0533 0.161 Uiso 1 1 calc R . .
C44C C 0.783(4) 0.802(3) -0.108(3) 0.32(4) Uiso 1 1 d . . .
H44G H 0.8180 0.8278 -0.0882 0.478 Uiso 1 1 calc R . .
H44H H 0.7232 0.8111 -0.1039 0.478 Uiso 1 1 calc R . .
H44I H 0.7970 0.8049 -0.1431 0.478 Uiso 1 1 calc R . .
C45C C 0.779(2) 0.6815(13) -0.1685(12) 0.114(11) Uiso 1 1 d . . .
H45E H 0.7981 0.7128 -0.1889 0.137 Uiso 1 1 calc R . .
H45F H 0.7316 0.6631 -0.1868 0.137 Uiso 1 1 calc R . .
C46C C 0.852(2) 0.6403(14) -0.1600(13) 0.130(12) Uiso 1 1 d . . .
H46G H 0.8719 0.6272 -0.1923 0.196 Uiso 1 1 calc R . .
H46H H 0.8326 0.6089 -0.1405 0.196 Uiso 1 1 calc R . .
H46I H 0.8990 0.6586 -0.1419 0.196 Uiso 1 1 calc R . .
N47C N 0.5282(14) 0.6732(9) -0.1253(8) 0.083(6) Uiso 1 1 d . . .
C48C C 0.4646(19) 0.6424(12) -0.1398(11) 0.088(8) Uiso 1 1 d . . .
C49C C 0.3817(19) 0.6628(12) -0.1348(11) 0.091(9) Uiso 1 1 d . . .
O50C O 0.3744(11) 0.7135(8) -0.1167(7) 0.095(6) Uiso 1 1 d . . .
S1 S 0.7197(14) 0.9068(9) 0.1991(9) 0.244(8) Uiso 1 1 d . . .
O1A O 0.741(4) 0.844(3) 0.187(2) 0.37(3) Uiso 1 1 d . . .
O1B O 0.756(3) 0.931(2) 0.1554(19) 0.30(2) Uiso 1 1 d . . .
O1C O 0.742(3) 0.9265(18) 0.2469(17) 0.264(18) Uiso 1 1 d . . .
C1 C 0.611(5) 0.913(3) 0.200(3) 0.24(3) Uiso 1 1 d . . .
F1A F 0.569(2) 0.8964(14) 0.1582(14) 0.258(15) Uiso 1 1 d . . .
F1B F 0.576(2) 0.9608(15) 0.2142(12) 0.239(13) Uiso 1 1 d . . .
F1C F 0.571(2) 0.8806(14) 0.2359(13) 0.250(14) Uiso 1 1 d . . .
O100 O 0.3136(17) 0.9440(12) -0.3036(11) 0.178(11) Uiso 1 1 d . . .
N100 N 0.041(7) 1.012(5) 0.019(4) 0.25(5) Uiso 0.50 1 d PD A -1
C101 C 0.005(6) 1.000(7) -0.019(4) 0.24(6) Uiso 0.50 1 d PD A -1
C102 C -0.059(7) 0.990(5) -0.063(3) 0.23(5) Uiso 0.50 1 d PD A -1
H10A H -0.0954 0.9584 -0.0552 0.351 Uiso 0.50 1 calc PR A -1
H10B H -0.0282 0.9814 -0.0936 0.351 Uiso 0.50 1 calc PR A -1
H10C H -0.0936 1.0227 -0.0686 0.351 Uiso 0.50 1 calc PR A -1

loop_
_atom_site_aniso_label
_atom_site_aniso_U_11
_atom_site_aniso_U_22
_atom_site_aniso_U_33
_atom_site_aniso_U_23
_atom_site_aniso_U_13
_atom_site_aniso_U_12
K1 0.108(5) 0.068(4) 0.136(6) -0.010(4) 0.058(5) -0.002(4)
Yb1 0.1071(11) 0.0766(9) 0.1142(12) -0.0009(8) 0.0484(9) 0.0061(8)
Yb2 0.1122(11) 0.0568(8) 0.1162(12) 0.0039(8) 0.0465(9) -0.0028(7)

loop_
_atom_type_symbol
_atom_type_description
_atom_type_scat_dispersion_real
_atom_type_scat_dispersion_imag
_atom_type_scat_source
C C 0.0033 0.0016 'International Tables Vol C Tables 4.2.6.8 and 6.1.1.4'
H H 0.0000 0.0000 'International Tables Vol C Tables 4.2.6.8 and 6.1.1.4'
N N 0.0061 0.0033 'International Tables Vol C Tables 4.2.6.8 and 6.1.1.4'
O O 0.0106 0.0060 'International Tables Vol C Tables 4.2.6.8 and 6.1.1.4'
F F 0.0171 0.0103 'International Tables Vol C Tables 4.2.6.8 and 6.1.1.4'
S S 0.1246 0.1234 'International Tables Vol C Tables 4.2.6.8 and 6.1.1.4'
K K 0.2009 0.2494 'International Tables Vol C Tables 4.2.6.8 and 6.1.1.4'
Yb Yb -0.3850 5.5486 'International Tables Vol C Tables 4.2.6.8 and 6.1.1.4'

loop_
_geom_angle_atom_site_label_1
_geom_angle_atom_site_label_2
_geom_angle_atom_site_label_3
_geom_angle
O11C K1 O50A 156.9(6)
O11C K1 O11B 67.8(5)
O50A K1 O11B 131.9(6)
O11C K1 O50B 126.8(6)
O50A K1 O50B 66.6(5)
O11B K1 O50B 102.3(5)
O11C K1 C49A 158.9(7)
O50A K1 C49A 22.9(5)
O11B K1 C49A 110.0(7)
O50B K1 C49A 74.2(6)
O11C K1 C12C 24.3(5)
O50A K1 C12C 147.6(7)
O11B K1 C12C 79.7(6)
O50B K1 C12C 104.7(6)
C49A K1 C12C 170.2(8)
O11C K1 C31A 90.4(7)
O50A K1 C31A 68.6(7)
O11B K1 C31A 124.4(7)
O50B K1 C31A 129.8(7)
C49A K1 C31A 73.4(8)
C12C K1 C31A 101.0(7)
O11C K1 C30A 99.6(6)
O50A K1 C30A 63.8(5)
O11B K1 C30A 111.7(6)
O50B K1 C30A 130.4(6)
C49A K1 C30A 60.9(7)
C12C K1 C30A 115.9(7)
C31A K1 C30A 19.9(6)
O11C K1 Yb1 34.2(4)
O50A K1 Yb1 156.3(5)
O11B K1 Yb1 35.8(4)
O50B K1 Yb1 128.3(4)
C49A K1 Yb1 134.9(6)
C12C K1 Yb1 53.5(5)
C31A K1 Yb1 101.6(6)
C30A K1 Yb1 99.4(4)
O11C K1 Yb2 148.1(5)
O50A K1 Yb2 34.2(4)
O11B K1 Yb2 130.1(4)
O50B K1 Yb2 34.8(4)
C49A K1 Yb2 49.8(5)
C12C K1 Yb2 124.3(6)
C31A K1 Yb2 95.6(6)
C30A K1 Yb2 96.4(4)
Yb1 K1 Yb2 162.73(17)
O11C Yb1 O11A 79.1(6)
O11C Yb1 O11B 83.8(6)
O11A Yb1 O11B 76.5(6)
O11C Yb1 O17A 87.2(7)
O11A Yb1 O17A 130.5(7)
O11B Yb1 O17A 149.1(7)
O11C Yb1 O17C 129.4(8)
O11A Yb1 O17C 144.9(8)
O11B Yb1 O17C 85.9(7)
O17A Yb1 O17C 77.2(8)
O11C Yb1 N14B 145.7(7)
O11A Yb1 N14B 78.6(7)
O11B Yb1 N14B 65.8(7)
O17A Yb1 N14B 127.0(7)
O17C Yb1 N14B 66.4(8)
O11C Yb1 O17B 143.1(6)
O11A Yb1 O17B 94.0(6)
O11B Yb1 O17B 130.2(7)
O17A Yb1 O17B 69.8(7)
O17C Yb1 O17B 74.5(7)
N14B Yb1 O17B 64.4(7)
O11C Yb1 N14C 66.7(8)
O11A Yb1 N14C 140.7(7)
O11B Yb1 N14C 80.9(7)
O17A Yb1 N14C 68.5(8)
O17C Yb1 N14C 62.7(9)
N14B Yb1 N14C 120.1(8)
O17B Yb1 N14C 125.0(7)
O11C Yb1 N14A 76.2(7)
O11A Yb1 N14A 69.1(7)
O11B Yb1 N14A 142.7(7)
O17A Yb1 N14A 61.5(8)
O17C Yb1 N14A 130.9(8)
N14B Yb1 N14A 118.8(8)
O17B Yb1 N14A 67.6(7)
N14C Yb1 N14A 117.9(8)
O11C Yb1 C12B 103.8(7)
O11A Yb1 C12B 78.9(7)
O11B Yb1 C12B 20.1(6)
O17A Yb1 C12B 150.4(7)
O17C Yb1 C12B 74.7(7)
N14B Yb1 C12B 46.2(8)
O17B Yb1 C12B 110.4(7)
N14C Yb1 C12B 90.5(7)
N14A Yb1 C12B 147.5(8)
O11C Yb1 C16B 157.0(7)
O11A Yb1 C16B 86.8(7)
O11B Yb1 C16B 110.7(8)
O17A Yb1 C16B 88.2(8)
O17C Yb1 C16B 71.2(8)
N14B Yb1 C16B 44.9(8)
O17B Yb1 C16B 19.6(7)
N14C Yb1 C16B 131.6(8)
N14A Yb1 C16B 81.8(8)
C12B Yb1 C16B 91.1(8)
O11C Yb1 C16C 111.7(9)
O11A Yb1 C16C 156.2(9)
O11B Yb1 C16C 83.6(8)
O17A Yb1 C16C 72.5(9)
O17C Yb1 C16C 17.7(9)
N14B Yb1 C16C 81.5(9)
O17B Yb1 C16C 89.1(9)
N14C Yb1 C16C 45.0(10)
N14A Yb1 C16C 133.0(9)
C12B Yb1 C16C 77.9(9)
C16B Yb1 C16C 88.3(10)
O50C Yb2 O50A 80.3(6)
O50C Yb2 O50B 79.2(6)
O50A Yb2 O50B 83.2(6)
O50C Yb2 O41A 144.1(7)
O50A Yb2 O41A 129.9(7)
O50B Yb2 O41A 85.2(7)
O50C Yb2 N47B 75.2(7)
O50A Yb2 N47B 144.4(7)
O50B Yb2 N47B 67.3(7)
O41A Yb2 N47B 68.9(7)
O50C Yb2 O41B 91.4(6)
O50A Yb2 O41B 142.5(6)
O50B Yb2 O41B 131.4(7)
O41A Yb2 O41B 75.0(7)
N47B Yb2 O41B 64.2(7)
O50C Yb2 O41C 129.9(7)
O50A Yb2 O41C 84.6(6)
O50B Yb2 O41C 145.6(7)
O41A Yb2 O41C 78.3(7)
N47B Yb2 O41C 130.9(7)
O41B Yb2 O41C 72.9(7)
O50C Yb2 N47A 141.2(7)
O50A Yb2 N47A 67.1(7)
O50B Yb2 N47A 76.5(7)
O41A Yb2 N47A 62.8(8)
N47B Yb2 N47A 120.8(7)
O41B Yb2 N47A 127.4(7)
O41C Yb2 N47A 69.1(7)
O50C Yb2 N47C 67.3(7)
O50A Yb2 N47C 70.9(6)
O50B Yb2 N47C 140.3(7)
O41A Yb2 N47C 134.5(7)
N47B Yb2 N47C 120.6(7)
O41B Yb2 N47C 72.2(7)
O41C Yb2 N47C 62.6(7)
N47A Yb2 N47C 117.4(7)
O50C Yb2 C49A 100.8(7)
O50A Yb2 C49A 20.8(6)
O50B Yb2 C49A 83.3(7)
O41A Yb2 C49A 109.4(8)
N47B Yb2 C49A 150.5(8)
O41B Yb2 C49A 145.1(7)
O41C Yb2 C49A 74.3(7)
N47A Yb2 C49A 46.8(8)
N47C Yb2 C49A 82.5(7)
O50C Yb2 C49B 78.2(7)
O50A Yb2 C49B 104.1(7)
O50B Yb2 C49B 21.5(7)
O41A Yb2 C49B 75.7(7)
N47B Yb2 C49B 45.9(8)
O41B Yb2 C49B 109.9(8)
O41C Yb2 C49B 151.9(7)
N47A Yb2 C49B 89.4(8)
N47C Yb2 C49B 145.5(8)
C49A Yb2 C49B 104.6(8)
O50C Yb2 C49C 21.2(7)
O50A Yb2 C49C 69.9(7)
O50B Yb2 C49C 96.3(7)
O41A Yb2 C49C 160.0(8)
N47B Yb2 C49C 93.2(7)
O41B Yb2 C49C 89.3(7)
O41C Yb2 C49C 109.4(7)
N47A Yb2 C49C 137.0(8)
N47C Yb2 C49C 47.0(7)
C49A Yb2 C49C 90.6(7)
C49B Yb2 C49C 98.7(8)
C12A O11A Yb1 119.2(17)
O11A C12A C28A 124(3)
O11A C12A C13A 119(3)
C28A C12A C13A 118(3)
O11A C12A Yb1 39.1(12)
C28A C12A Yb1 159(2)
C13A C12A Yb1 81.2(18)
N14A C13A C25A 117(3)
N14A C13A C12A 118(3)
C25A C13A C12A 125(3)
C15A N14A C13A 123(3)
C15A N14A Yb1 124(2)
C13A N14A Yb1 112.8(19)
N14A C15A C23A 122(3)
N14A C15A C16A 109(3)
C23A C15A C16A 129(3)
O17A C16A N18A 118(3)
O17A C16A C15A 116(3)
N18A C16A C15A 126(3)
C16A O17A Yb1 124(2)
C16A N18A C19A 119(3)
C16A N18A C21A 116(3)
C19A N18A C21A 119(3)
N18A C19A C20A 116.1(16)
C22A C21A N18A 100(4)
C24A C23A C15A 117(3)
C23A C24A C25A 124(3)
C24A C25A C13A 117(3)
C24A C25A C26A 129(3)
C13A C25A C26A 114(3)
C27A C26A C25A 120(3)
C26A C27A C28A 124(3)
C12A C28A C27A 119(3)
C12A C28A C29A 120(2)
C27A C28A C29A 121(2)
C30A C29A C28A 113(2)
C31A C30A C32A 126(3)
C31A C30A C29A 125(3)
C32A C30A C29A 109(2)
C31A C30A K1 67.7(18)
C32A C30A K1 100.7(15)
C29A C30A K1 102.8(15)
C30A C31A K1 92(2)
C30A C32A C33A 119(2)
C34A C33A C49A 118(3)
C34A C33A C32A 123(3)
C49A C33A C32A 119(3)
C33A C34A C35A 127(3)
C36A C35A C34A 113(3)
C48A C36A C35A 125(4)
C48A C36A C37A 118(3)
C35A C36A C37A 117(4)
C36A C37A C38A 116(4)
C39A C38A C37A 122(4)
N47A C39A C38A 122(3)
N47A C39A C40A 100(3)
C38A C39A C40A 137(3)
O41A C40A N42A 114(3)
O41A C40A C39A 128(3)
N42A C40A C39A 118(3)
O41A C40A Yb2 39.4(15)
N42A C40A Yb2 153(2)
C39A C40A Yb2 88.3(19)
C40A O41A Yb2 121(2)
C40A N42A C43A 128(3)
C40A N42A C45A 114(3)
C43A N42A C45A 118(3)
N42A C43A C44A 114(3)
C46A C45A N42A 101(3)
C39A N47A C48A 112(3)
C39A N47A Yb2 128(2)
C48A N47A Yb2 120(2)
C36A C48A N47A 129(3)
C36A C48A C49A 124(3)
N47A C48A C49A 106(3)
O50A C49A C33A 121(3)
O50A C49A C48A 127(3)
C33A C49A C48A 111(3)
O50A C49A Yb2 40.8(13)
C33A C49A Yb2 159(2)
C48A C49A Yb2 87.8(18)
O50A C49A K1 58.1(14)
C33A C49A K1 101.4(17)
C48A C49A K1 112.1(18)
Yb2 C49A K1 78.6(7)
C49A O50A Yb2 118.4(17)
C49A O50A K1 99.0(16)
Yb2 O50A K1 104.0(6)
C12B O11B Yb1 120.7(18)
C12B O11B K1 134.2(17)
Yb1 O11B K1 99.3(6)
O11B C12B C28B 124(3)
O11B C12B C13B 122(3)
C28B C12B C13B 114(3)
O11B C12B Yb1 39.2(13)
C28B C12B Yb1 162(2)
C13B C12B Yb1 83.6(19)
N14B C13B C12B 111(3)
N14B C13B C25B 127(3)
C12B C13B C25B 122(3)
C13B N14B C15B 116(3)
C13B N14B Yb1 118(2)
C15B N14B Yb1 124(2)
N14B C15B C23B 123(3)
N14B C15B C16B 104(3)
C23B C15B C16B 132(3)
O17B C16B N18B 116(3)
O17B C16B C15B 128(3)
N18B C16B C15B 116(3)
O17B C16B Yb1 43.9(17)
N18B C16B Yb1 157(2)
C15B C16B Yb1 85.9(19)
C16B O17B Yb1 116(2)
C16B N18B C19B 111(4)
C16B N18B C21B 130(3)
C19B N18B C21B 119(3)
N18B C19B C20B 114.3(16)
C22B C21B N18B 110(4)
C24B C23B C15B 120(3)
C23B C24B C25B 122(3)
C26B C25B C13B 121(3)
C26B C25B C24B 126(3)
C13B C25B C24B 113(3)
C25B C26B C27B 116(3)
C28B C27B C26B 125(4)
C27B C28B C12B 121(3)
C27B C28B C29B 118(3)
C12B C28B C29B 121(3)
C30B C29B C28B 110(3)
C31B C30B C32B 126(4)
C31B C30B C29B 111(4)
C32B C30B C29B 120(3)
C30B C32B C33B 116(3)
C34B C33B C49B 117(3)
C34B C33B C32B 122(3)
C49B C33B C32B 119(3)
C35B C34B C33B 127(3)
C34B C35B C36B 116(3)
C37B C36B C48B 116(3)
C37B C36B C35B 122(3)
C48B C36B C35B 122(3)
C38B C37B C36B 120(3)
C37B C38B C39B 117(3)
N47B C39B C38B 126(3)
N47B C39B C40B 107(3)
C38B C39B C40B 127(3)
O41B C40B N42B 118(3)
O41B C40B C39B 118(3)
N42B C40B C39B 124(3)
C40B O41B Yb2 123(2)
C40B N42B C45B 126(3)
C40B N42B C43B 114(3)
C45B N42B C43B 117(3)
N42B C43B C44B 113.1(15)
N42B C45B C46B 114(3)
C48B N47B C39B 112(3)
C48B N47B Yb2 121(2)
C39B N47B Yb2 126.1(19)
N47B C48B C36B 129(3)
N47B C48B C49B 112(3)
C36B C48B C49B 119(3)
O50B C49B C33B 121(3)
O50B C49B C48B 119(3)
C33B C49B C48B 120(3)
O50B C49B Yb2 39.0(13)
C33B C49B Yb2 158(2)
C48B C49B Yb2 80.5(18)
C49B O50B Yb2 119.5(18)
C49B O50B K1 129.4(17)
Yb2 O50B K1 100.6(7)
C12C O11C Yb1 128.0(16)
C12C O11C K1 99.3(14)
Yb1 O11C K1 103.8(7)
C28C C12C O11C 130(3)
C28C C12C C13C 120(3)
O11C C12C C13C 110(2)
C28C C12C K1 100.6(19)
O11C C12C K1 56.4(12)
C13C C12C K1 110.6(17)
N14C C13C C25C 130(3)
N14C C13C C12C 117(3)
C25C C13C C12C 113(3)
C13C N14C C15C 119(3)
C13C N14C Yb1 117(2)
C15C N14C Yb1 123(2)
N14C C15C C23C 117(3)
N14C C15C C16C 108(3)
C23C C15C C16C 136(4)
O17C C16C C15C 123(4)
O17C C16C N18C 117(4)
C15C C16C N18C 114(4)
O17C C16C Yb1 38(2)
C15C C16C Yb1 84(2)
N18C C16C Yb1 150(3)
C16C O17C Yb1 124(3)
C21C N18C C16C 126(6)
C21C N18C C19C 132(6)
C16C N18C C19C 102(4)
C20C C19C N18C 98(4)
N18C C21C C22C 115.5(17)
C24C C23C C15C 126(4)
C23C C24C C25C 118(4)
C26C C25C C13C 127(3)
C26C C25C C24C 123(4)
C13C C25C C24C 109(3)
C25C C26C C27C 116(3)
C28C C27C C26C 121(3)
C12C C28C C27C 123(3)
C12C C28C C29C 117(3)
C27C C28C C29C 121(3)
C30C C29C C28C 113(2)
C31C C30C C29C 125(3)
C31C C30C C32C 121(3)
C29C C30C C32C 114(3)
C33C C32C C30C 116(3)
C49C C33C C34C 116(3)
C49C C33C C32C 125(3)
C34C C33C C32C 119(3)
C35C C34C C33C 123(3)
C34C C35C C36C 122(3)
C37C C36C C35C 130(3)
C37C C36C C48C 114(3)
C35C C36C C48C 116(3)
C38C C37C C36C 124(3)
C37C C38C C39C 119(3)
N47C C39C C38C 119(3)
N47C C39C C40C 111(3)
C38C C39C C40C 130(3)
O41C C40C N42C 117(3)
O41C C40C C39C 117(3)
N42C C40C C39C 126(3)
C40C O41C Yb2 121.2(19)
C40C N42C C43C 119(3)
C40C N42C C45C 118(3)
C43C N42C C45C 120(3)
N42C C43C C44C 109(4)
N42C C45C C46C 110(3)
C48C N47C C39C 123(3)
C48C N47C Yb2 113.8(19)
C39C N47C Yb2 121.8(19)
N47C C48C C49C 119(3)
N47C C48C C36C 121(3)
C49C C48C C36C 120(3)
O50C C49C C33C 120(3)
O50C C49C C48C 117(3)
C33C C49C C48C 122(3)
O50C C49C Yb2 38.3(13)
C33C C49C Yb2 158(2)
C48C C49C Yb2 79.5(18)
C49C O50C Yb2 120.5(18)
O1C S1 O1B 120(3)
O1C S1 O1A 118(3)
O1B S1 O1A 97(3)
O1C S1 C1 101(3)
O1B S1 C1 113(3)
O1A S1 C1 108(4)
F1B C1 F1A 108(6)
F1B C1 F1C 95(5)
F1A C1 F1C 100(6)
F1B C1 S1 120(5)
F1A C1 S1 116(5)
F1C C1 S1 114(5)
N100 C101 C102 167(8)

loop_
_geom_bond_atom_site_label_1
_geom_bond_atom_site_label_2
_geom_bond_distance
K1 O11C 2.690(18)
K1 O50A 2.713(17)
K1 O11B 2.792(18)
K1 O50B 2.824(19)
K1 C49A 3.16(3)
K1 C12C 3.19(3)
K1 C31A 3.22(3)
K1 C30A 3.48(3)
K1 Yb1 3.905(6)
K1 Yb2 3.951(6)
Yb1 O11C 2.263(17)
Yb1 O11A 2.315(18)
Yb1 O11B 2.317(17)
Yb1 O17A 2.38(2)
Yb1 O17C 2.39(2)
Yb1 N14B 2.44(2)
Yb1 O17B 2.447(19)
Yb1 N14C 2.45(2)
Yb1 N14A 2.51(2)
Yb1 C12B 3.15(3)
Yb1 C16B 3.16(4)
Yb1 C16C 3.20(5)
Yb2 O50C 2.283(18)
Yb2 O50A 2.289(16)
Yb2 O50B 2.291(18)
Yb2 O41A 2.36(2)
Yb2 N47B 2.40(2)
Yb2 O41B 2.40(2)
Yb2 O41C 2.430(19)
Yb2 N47A 2.46(2)
Yb2 N47C 2.47(2)
Yb2 C49A 3.08(3)
Yb2 C49B 3.17(3)
Yb2 C49C 3.17(3)
O11A C12A 1.36(3)
C12A C28A 1.37(3)
C12A C13A 1.43(3)
C13A N14A 1.39(3)
C13A C25A 1.42(4)
N14A C15A 1.33(3)
C15A C23A 1.38(4)
C15A C16A 1.47(4)
C16A O17A 1.30(3)
C16A N18A 1.35(4)
N18A C19A 1.450(10)
N18A C21A 1.63(4)
C19A C20A 1.501(10)
C21A C22A 1.26(4)
C23A C24A 1.36(4)
C24A C25A 1.41(4)
C25A C26A 1.45(4)
C26A C27A 1.37(3)
C27A C28A 1.41(3)
C28A C29A 1.54(3)
C29A C30A 1.52(3)
C30A C31A 1.18(3)
C30A C32A 1.50(3)
C32A C33A 1.52(3)
C33A C34A 1.39(4)
C33A C49A 1.46(3)
C34A C35A 1.39(4)
C35A C36A 1.35(4)
C36A C48A 1.32(4)
C36A C37A 1.39(4)
C37A C38A 1.41(4)
C38A C39A 1.37(4)
C39A N47A 1.37(3)
C39A C40A 1.48(4)
C40A O41A 1.23(3)
C40A N42A 1.44(4)
N42A C43A 1.47(4)
N42A C45A 1.61(4)
C43A C44A 1.53(5)
C45A C46A 1.48(5)
N47A C48A 1.38(3)
C48A C49A 1.47(4)
C49A O50A 1.24(3)
O11B C12B 1.26(3)
C12B C28B 1.40(4)
C12B C13B 1.42(4)
C13B N14B 1.36(3)
C13B C25B 1.44(4)
N14B C15B 1.36(3)
C15B C23B 1.43(4)
C15B C16B 1.47(4)
C16B O17B 1.19(3)
C16B N18B 1.43(4)
N18B C19B 1.456(10)
N18B C21B 1.56(4)
C19B C20B 1.501(10)
C21B C22B 1.50(5)
C23B C24B 1.36(4)
C24B C25B 1.45(4)
C25B C26B 1.34(4)
C26B C27B 1.38(4)
C27B C28B 1.37(4)
C28B C29B 1.57(4)
C29B C30B 1.57(4)
C30B C31B 1.39(5)
C30B C32B 1.45(4)
C32B C33B 1.53(4)
C33B C34B 1.40(4)
C33B C49B 1.43(4)
C34B C35B 1.37(4)
C35B C36B 1.45(4)
C36B C37B 1.38(4)
C36B C48B 1.41(4)
C37B C38B 1.35(4)
C38B C39B 1.42(4)
C39B N47B 1.36(3)
C39B C40B 1.53(4)
C40B O41B 1.26(4)
C40B N42B 1.39(4)
N42B C45B 1.42(3)
N42B C43B 1.459(10)
C43B C44B 1.495(10)
C45B C46B 1.54(3)
N47B C48B 1.30(3)
C48B C49B 1.45(4)
C49B O50B 1.34(3)
O11C C12C 1.33(3)
C12C C28C 1.29(3)
C12C C13C 1.55(4)
C13C N14C 1.32(3)
C13C C25C 1.45(4)
N14C C15C 1.36(3)
C15C C23C 1.44(4)
C15C C16C 1.45(4)
C16C O17C 1.17(4)
C16C N18C 1.55(6)
N18C C21C 1.456(10)
N18C C19C 1.69(6)
C19C C20C 1.63(6)
C21C C22C 1.500(10)
C23C C24C 1.33(4)
C24C C25C 1.55(4)
C25C C26C 1.31(4)
C26C C27C 1.47(4)
C27C C28C 1.43(4)
C28C C29C 1.53(3)
C29C C30C 1.46(4)
C30C C31C 1.32(4)
C30C C32C 1.52(4)
C32C C33C 1.50(4)
C33C C49C 1.38(4)
C33C C34C 1.43(4)
C34C C35C 1.39(4)
C35C C36C 1.40(4)
C36C C37C 1.40(4)
C36C C48C 1.46(4)
C37C C38C 1.31(3)
C38C C39C 1.40(3)
C39C N47C 1.32(3)
C39C C40C 1.44(3)
C40C O41C 1.26(3)
C40C N42C 1.36(3)
N42C C43C 1.46(4)
N42C C45C 1.53(3)
C43C C44C 1.58(6)
C45C C46C 1.55(4)
N47C C48C 1.31(3)
C48C C49C 1.41(3)
C49C O50C 1.33(3)
S1 O1C 1.40(4)
S1 O1B 1.45(5)
S1 O1A 1.60(6)
S1 C1 1.73(7)
C1 F1B 1.34(6)
C1 F1A 1.34(6)
C1 F1C 1.42(6)
N100 C101 1.203(10)
C101 C102 1.553(10)

loop_
_geom_torsion_atom_site_label_1
_geom_torsion_atom_site_label_2
_geom_torsion_atom_site_label_3
_geom_torsion_atom_site_label_4
_geom_torsion
O11C Yb1 O11A C12A -65.6(18)
O11B Yb1 O11A C12A -151.7(19)
O17A Yb1 O11A C12A 11(2)
O17C Yb1 O11A C12A 146.2(18)
N14B Yb1 O11A C12A 140.6(19)
O17B Yb1 O11A C12A 77.8(19)
N14C Yb1 O11A C12A -95(2)
N14A Yb1 O11A C12A 13.6(18)
C12B Yb1 O11A C12A -172.2(19)
C16B Yb1 O11A C12A 96.1(19)
C16C Yb1 O11A C12A 174(2)
Yb1 O11A C12A C28A 165(2)
Yb1 O11A C12A C13A -17(3)
O11C Yb1 C12A O11A 108.9(19)
O11B Yb1 C12A O11A 27.6(19)
O17A Yb1 C12A O11A -171.1(18)
O17C Yb1 C12A O11A -66(3)
N14B Yb1 C12A O11A -38.7(19)
O17B Yb1 C12A O11A -102.8(19)
N14C Yb1 C12A O11A 110.3(19)
N14A Yb1 C12A O11A -163(2)
C12B Yb1 C12A O11A 7.8(19)
C16B Yb1 C12A O11A -83.2(19)
C16C Yb1 C12A O11A -48(18)
O11C Yb1 C12A C28A 70(6)
O11A Yb1 C12A C28A -39(5)
O11B Yb1 C12A C28A -11(6)
O17A Yb1 C12A C28A 150(6)
O17C Yb1 C12A C28A -105(6)
N14B Yb1 C12A C28A -78(6)
O17B Yb1 C12A C28A -142(6)
N14C Yb1 C12A C28A 71(6)
N14A Yb1 C12A C28A 158(6)
C12B Yb1 C12A C28A -31(6)
C16B Yb1 C12A C28A -122(6)
C16C Yb1 C12A C28A -87(18)
O11C Yb1 C12A C13A -86.5(17)
O11A Yb1 C12A C13A 165(3)
O11B Yb1 C12A C13A -167.9(17)
O17A Yb1 C12A C13A -6.5(18)
O17C Yb1 C12A C13A 98(3)
N14B Yb1 C12A C13A 125.9(17)
O17B Yb1 C12A C13A 61.7(17)
N14C Yb1 C12A C13A -85.2(19)
N14A Yb1 C12A C13A 1.7(16)
C12B Yb1 C12A C13A 172.4(17)
C16B Yb1 C12A C13A 81.4(17)
C16C Yb1 C12A C13A 116(17)
O11A C12A C13A N14A 8(4)
C28A C12A C13A N14A -174(3)
Yb1 C12A C13A N14A -3(2)
O11A C12A C13A C25A -174(3)
C28A C12A C13A C25A 4(5)
Yb1 C12A C13A C25A 175(3)
C25A C13A N14A C15A 5(4)
C12A C13A N14A C15A -177(3)
C25A C13A N14A Yb1 -174(2)
C12A C13A N14A Yb1 4(3)
O11C Yb1 N14A C15A -105(2)
O11A Yb1 N14A C15A 172(2)
O11B Yb1 N14A C15A -164(2)
O17A Yb1 N14A C15A -10(2)
O17C Yb1 N14A C15A 26(3)
N14B Yb1 N14A C15A 109(2)
O17B Yb1 N14A C15A 68(2)
N14C Yb1 N14A C15A -51(2)
C12B Yb1 N14A C15A 161(2)
C16B Yb1 N14A C15A 82(2)
C16C Yb1 N14A C15A 2(3)
O11C Yb1 N14A C13A 74.8(19)
O11A Yb1 N14A C13A -8.6(18)
O11B Yb1 N14A C13A 15(3)
O17A Yb1 N14A C13A 169(2)
O17C Yb1 N14A C13A -154.5(18)
N14B Yb1 N14A C13A -72(2)
O17B Yb1 N14A C13A -112(2)
N14C Yb1 N14A C13A 128.7(19)
C12B Yb1 N14A C13A -19(3)
C16B Yb1 N14A C13A -98(2)
C16C Yb1 N14A C13A -178.2(19)
C13A N14A C15A C23A -7(5)
Yb1 N14A C15A C23A 172(2)
C13A N14A C15A C16A -179(3)
Yb1 N14A C15A C16A 1(3)
N14A C15A C16A O17A 17(4)
C23A C15A C16A O17A -154(3)
N14A C15A C16A N18A -175(3)
C23A C15A C16A N18A 15(6)
N18A C16A O17A Yb1 161(2)
C15A C16A O17A Yb1 -30(4)
O11C Yb1 O17A C16A 97(2)
O11A Yb1 O17A C16A 24(3)
O11B Yb1 O17A C16A 170(2)
O17C Yb1 O17A C16A -132(2)
N14B Yb1 O17A C16A -85(2)
O17B Yb1 O17A C16A -54(2)
N14C Yb1 O17A C16A 163(3)
N14A Yb1 O17A C16A 21(2)
C12B Yb1 O17A C16A -150(2)
C16B Yb1 O17A C16A -61(2)
C16C Yb1 O17A C16A -149(3)
O17A C16A N18A C19A -3(5)
C15A C16A N18A C19A -171(3)
O17A C16A N18A C21A -155(3)
C15A C16A N18A C21A 37(5)
C16A N18A C19A C20A 86(5)
C21A N18A C19A C20A -122(5)
C16A N18A C21A C22A -125(4)
C19A N18A C21A C22A 83(4)
N14A C15A C23A C24A 7(5)
C16A C15A C23A C24A 177(3)
C15A C23A C24A C25A -6(5)
C23A C24A C25A C13A 5(5)
C23A C24A C25A C26A -175(3)
N14A C13A C25A C24A -4(4)
C12A C13A C25A C24A 179(3)
N14A C13A C25A C26A 176(2)
C12A C13A C25A C26A -2(5)
C24A C25A C26A C27A -180(3)
C13A C25A C26A C27A 1(4)
C25A C26A C27A C28A -2(4)
O11A C12A C28A C27A 173(2)
C13A C12A C28A C27A -5(4)
Yb1 C12A C28A C27A -158(4)
O11A C12A C28A C29A -11(4)
C13A C12A C28A C29A 171(2)
Yb1 C12A C28A C29A 17(7)
C26A C27A C28A C12A 4(4)
C26A C27A C28A C29A -172(2)
C12A C28A C29A C30A -94(3)
C27A C28A C29A C30A 82(3)
C28A C29A C30A C31A 6(4)
C28A C29A C30A C32A -176(2)
C28A C29A C30A K1 78(2)
O11C K1 C30A C31A 63(2)
O50A K1 C30A C31A -99(2)
O11B K1 C30A C31A 133(2)
O50B K1 C30A C31A -97(2)
C49A K1 C30A C31A -125(2)
C12C K1 C30A C31A 44(2)
Yb1 K1 C30A C31A 98(2)
Yb2 K1 C30A C31A -89(2)
O11C K1 C30A C32A -171.5(16)
O50A K1 C30A C32A 25.5(15)
O11B K1 C30A C32A -101.7(17)
O50B K1 C30A C32A 28(2)
C49A K1 C30A C32A -0.2(16)
C12C K1 C30A C32A 169.4(16)
C31A K1 C30A C32A 125(3)
Yb1 K1 C30A C32A -136.8(16)
Yb2 K1 C30A C32A 36.2(17)
O11C K1 C30A C29A -59.0(16)
O50A K1 C30A C29A 138.0(17)
O11B K1 C30A C29A 10.8(17)
O50B K1 C30A C29A 140.6(14)
C49A K1 C30A C29A 112.3(17)
C12C K1 C30A C29A -78.1(17)
C31A K1 C30A C29A -122(3)
Yb1 K1 C30A C29A -24.3(16)
Yb2 K1 C30A C29A 148.7(15)
C32A C30A C31A K1 -87(3)
C29A C30A C31A K1 90(3)
O11C K1 C31A C30A -118(2)
O50A K1 C31A C30A 72(2)
O11B K1 C31A C30A -55(2)
O50B K1 C31A C30A 100(2)
C49A K1 C31A C30A 48(2)
C12C K1 C31A C30A -140(2)
Yb1 K1 C31A C30A -86(2)
Yb2 K1 C31A C30A 93(2)
C31A C30A C32A C33A 102(4)
C29A C30A C32A C33A -76(3)
K1 C30A C32A C33A 31(3)
C30A C32A C33A C34A 102(3)
C30A C32A C33A C49A -79(3)
C49A C33A C34A C35A -5(5)
C32A C33A C34A C35A 174(3)
C33A C34A C35A C36A -3(5)
C34A C35A C36A C48A 8(5)
C34A C35A C36A C37A -173(3)
C48A C36A C37A C38A -3(5)
C35A C36A C37A C38A 179(3)
C36A C37A C38A C39A 0(5)
C37A C38A C39A N47A 2(5)
C37A C38A C39A C40A -174(3)
N47A C39A C40A O41A -4(4)
C38A C39A C40A O41A 173(4)
N47A C39A C40A N42A 179(3)
C38A C39A C40A N42A -4(6)
N47A C39A C40A Yb2 -2.2(19)
C38A C39A C40A Yb2 175(4)
O50C Yb2 C40A O41A -66(3)
O50A Yb2 C40A O41A -180(2)
O50B Yb2 C40A O41A -101(2)
N47B Yb2 C40A O41A -33(2)
O41B Yb2 C40A O41A 31(2)
O41C Yb2 C40A O41A 103(2)
N47A Yb2 C40A O41A 180(3)
N47C Yb2 C40A O41A 97(2)
C49A Yb2 C40A O41A 176(2)
C49B Yb2 C40A O41A -79(2)
C49C Yb2 C40A O41A -78(17)
O50C Yb2 C40A N42A -67(5)
O50A Yb2 C40A N42A 179(5)
O50B Yb2 C40A N42A -101(5)
O41A Yb2 C40A N42A -1(4)
N47B Yb2 C40A N42A -34(5)
O41B Yb2 C40A N42A 30(5)
O41C Yb2 C40A N42A 102(5)
N47A Yb2 C40A N42A 179(5)
N47C Yb2 C40A N42A 96(5)
C49A Yb2 C40A N42A 175(5)
C49B Yb2 C40A N42A -80(5)
C49C Yb2 C40A N42A -79(18)
O50C Yb2 C40A C39A 116(2)
O50A Yb2 C40A C39A 2.1(18)
O50B Yb2 C40A C39A 81.4(17)
O41A Yb2 C40A C39A -178(3)
N47B Yb2 C40A C39A 149.1(17)
O41B Yb2 C40A C39A -146.9(17)
O41C Yb2 C40A C39A -75.3(17)
N47A Yb2 C40A C39A 1.8(15)
N47C Yb2 C40A C39A -81.2(19)
C49A Yb2 C40A C39A -1.8(17)
C49B Yb2 C40A C39A 103.1(17)
C49C Yb2 C40A C39A 104(17)
N42A C40A O41A Yb2 179.6(18)
C39A C40A O41A Yb2 3(4)
O50C Yb2 O41A C40A 141(2)
O50A Yb2 O41A C40A 0(3)
O50B Yb2 O41A C40A 77(2)
N47B Yb2 O41A C40A 145(2)
O41B Yb2 O41A C40A -148(2)
O41C Yb2 O41A C40A -73(2)
N47A Yb2 O41A C40A 0(2)
N47C Yb2 O41A C40A -103(2)
C49A Yb2 O41A C40A -4(2)
C49B Yb2 O41A C40A 97(2)
C49C Yb2 O41A C40A 172(2)
O41A C40A N42A C43A 178(3)
C39A C40A N42A C43A -4(5)
Yb2 C40A N42A C43A 179(3)
O41A C40A N42A C45A -9(4)
C39A C40A N42A C45A 168(3)
Yb2 C40A N42A C45A -8(6)
C40A N42A C43A C44A 91(5)
C45A N42A C43A C44A -82(4)
C40A N42A C45A C46A 87(4)
C43A N42A C45A C46A -100(4)
C38A C39A N47A C48A -2(4)
C40A C39A N47A C48A 176(2)
C38A C39A N47A Yb2 -174(2)
C40A C39A N47A Yb2 4(3)
O50C Yb2 N47A C39A -147(2)
O50A Yb2 N47A C39A 178(2)
O50B Yb2 N47A C39A -94(2)
O41A Yb2 N47A C39A -2(2)
N47B Yb2 N47A C39A -41(3)
O41B Yb2 N47A C39A 38(3)
O41C Yb2 N47A C39A 85(2)
N47C Yb2 N47A C39A 126(2)
C49A Yb2 N47A C39A 173(3)
C49B Yb2 N47A C39A -76(2)
C49C Yb2 N47A C39A -179(2)
O50C Yb2 N47A C48A 41(3)
O50A Yb2 N47A C48A 5.9(19)
O50B Yb2 N47A C48A 94(2)
O41A Yb2 N47A C48A -174(2)
N47B Yb2 N47A C48A 146.8(19)
O41B Yb2 N47A C48A -133.6(19)
O41C Yb2 N47A C48A -87(2)
N47C Yb2 N47A C48A -46(2)
C49A Yb2 N47A C48A 0.7(18)
C49B Yb2 N47A C48A 112(2)
C49C Yb2 N47A C48A 9(3)
C35A C36A C48A N47A -178(3)
C37A C36A C48A N47A 4(5)
C35A C36A C48A C49A -6(5)
C37A C36A C48A C49A 175(3)
C39A N47A C48A C36A -2(5)
Yb2 N47A C48A C36A 171(3)
C39A N47A C48A C49A -174(2)
Yb2 N47A C48A C49A -1(3)
C34A C33A C49A O50A -172(3)
C32A C33A C49A O50A 9(4)
C34A C33A C49A C48A 7(4)
C32A C33A C49A C48A -172(2)
C34A C33A C49A Yb2 159(4)
C32A C33A C49A Yb2 -20(7)
C34A C33A C49A K1 -113(2)
C32A C33A C49A K1 68(3)
C36A C48A C49A O50A 177(3)
N47A C48A C49A O50A -10(4)
C36A C48A C49A C33A -2(4)
N47A C48A C49A C33A 171(2)
C36A C48A C49A Yb2 -172(3)
N47A C48A C49A Yb2 1(2)
C36A C48A C49A K1 111(3)
N47A C48A C49A K1 -76(2)
O50C Yb2 C49A O50A 10.9(19)
O50B Yb2 C49A O50A 88.5(18)
O41A Yb2 C49A O50A 171.0(17)
N47B Yb2 C49A O50A 90(2)
O41B Yb2 C49A O50A -97(2)
O41C Yb2 C49A O50A -117.8(19)
N47A Yb2 C49A O50A 166(2)
N47C Yb2 C49A O50A -54.3(19)
C49B Yb2 C49A O50A 91.3(19)
C49C Yb2 C49A O50A -7.8(19)
O50C Yb2 C49A C33A 49(5)
O50A Yb2 C49A C33A 39(5)
O50B Yb2 C49A C33A 127(5)
O41A Yb2 C49A C33A -150(5)
N47B Yb2 C49A C33A 128(5)
O41B Yb2 C49A C33A -59(6)
O41C Yb2 C49A C33A -79(5)
N47A Yb2 C49A C33A -155(6)
N47C Yb2 C49A C33A -16(5)
C49B Yb2 C49A C33A 130(5)
C49C Yb2 C49A C33A 31(5)
O50C Yb2 C49A C48A -156.0(16)
O50A Yb2 C49A C48A -167(3)
O50B Yb2 C49A C48A -78.3(16)
O41A Yb2 C49A C48A 4.1(18)
N47B Yb2 C49A C48A -77(2)
O41B Yb2 C49A C48A 95.7(19)
O41C Yb2 C49A C48A 75.3(16)
N47A Yb2 C49A C48A -0.6(15)
N47C Yb2 C49A C48A 138.9(17)
C49B Yb2 C49A C48A -75.5(17)
C49C Yb2 C49A C48A -174.7(16)
O50C Yb2 C49A K1 -42.9(7)
O50A Yb2 C49A K1 -53.8(17)
O50B Yb2 C49A K1 34.8(6)
O41A Yb2 C49A K1 117.3(6)
N47B Yb2 C49A K1 36.0(17)
O41B Yb2 C49A K1 -151.2(9)
O41C Yb2 C49A K1 -171.6(8)
N47A Yb2 C49A K1 112.6(10)
N47C Yb2 C49A K1 -108.0(7)
C49B Yb2 C49A K1 37.6(8)
C49C Yb2 C49A K1 -61.6(7)
O11C K1 C49A O50A 115(2)
O11B K1 C49A O50A -164.5(15)
O50B K1 C49A O50A -66.9(16)
C12C K1 C49A O50A 18(5)
C31A K1 C49A O50A 74.2(16)
C30A K1 C49A O50A 91.1(17)
Yb1 K1 C49A O50A 164.2(12)
Yb2 K1 C49A O50A -38.4(13)
O11C K1 C49A C33A -4(3)
O50A K1 C49A C33A -120(3)
O11B K1 C49A C33A 75.7(19)
O50B K1 C49A C33A 173.3(19)
C12C K1 C49A C33A -102(4)
C31A K1 C49A C33A -45.6(18)
C30A K1 C49A C33A -28.7(17)
Yb1 K1 C49A C33A 44(2)
Yb2 K1 C49A C33A -158(2)
O11C K1 C49A C48A -123(2)
O50A K1 C49A C48A 121(3)
O11B K1 C49A C48A -43(2)
O50B K1 C49A C48A 54(2)
C12C K1 C49A C48A 139(4)
C31A K1 C49A C48A -165(2)
C30A K1 C49A C48A -148(2)
Yb1 K1 C49A C48A -75(2)
Yb2 K1 C49A C48A 83(2)
O11C K1 C49A Yb2 153.8(16)
O50A K1 C49A Yb2 38.4(13)
O11B K1 C49A Yb2 -126.1(6)
O50B K1 C49A Yb2 -28.5(5)
C12C K1 C49A Yb2 56(4)
C31A K1 C49A Yb2 112.6(8)
C30A K1 C49A Yb2 129.5(9)
Yb1 K1 C49A Yb2 -157.4(3)
C33A C49A O50A Yb2 -164.6(19)
C48A C49A O50A Yb2 17(4)
K1 C49A O50A Yb2 111.4(14)
C33A C49A O50A K1 84(3)
C48A C49A O50A K1 -95(3)
Yb2 C49A O50A K1 -111.4(14)
O50C Yb2 O50A C49A -169.2(19)
O50B Yb2 O50A C49A -89.0(19)
O41A Yb2 O50A C49A -11(2)
N47B Yb2 O50A C49A -122(2)
O41B Yb2 O50A C49A 111(2)
O41C Yb2 O50A C49A 58.8(19)
N47A Yb2 O50A C49A -10.8(18)
N47C Yb2 O50A C49A 122(2)
C49B Yb2 O50A C49A -94.1(19)
C49C Yb2 O50A C49A 172(2)
O50C Yb2 O50A K1 -60.6(7)
O50B Yb2 O50A K1 19.5(6)
O41A Yb2 O50A K1 97.5(9)
N47B Yb2 O50A K1 -13.8(14)
O41B Yb2 O50A K1 -140.1(9)
O41C Yb2 O50A K1 167.3(7)
N47A Yb2 O50A K1 97.8(8)
N47C Yb2 O50A K1 -129.9(8)
C49A Yb2 O50A K1 109(2)
C49B Yb2 O50A K1 14.5(8)
C49C Yb2 O50A K1 -79.8(8)
O11C K1 O50A C49A -124(2)
O11B K1 O50A C49A 19.7(19)
O50B K1 O50A C49A 105.3(17)
C12C K1 O50A C49A -174.4(17)
C31A K1 O50A C49A -98.0(17)
C30A K1 O50A C49A -76.8(17)
Yb1 K1 O50A C49A -29(2)
Yb2 K1 O50A C49A 122.4(18)
O11C K1 O50A Yb2 113.5(14)
O11B K1 O50A Yb2 -102.7(8)
O50B K1 O50A Yb2 -17.1(6)
C49A K1 O50A Yb2 -122.4(18)
C12C K1 O50A Yb2 63.2(13)
C31A K1 O50A Yb2 139.7(9)
C30A K1 O50A Yb2 160.8(9)
Yb1 K1 O50A Yb2 -151.0(7)
O11C Yb1 O11B C12B -175(2)
O11A Yb1 O11B C12B -95(2)
O17A Yb1 O11B C12B 111(2)
O17C Yb1 O11B C12B 55(2)
N14B Yb1 O11B C12B -11.2(19)
O17B Yb1 O11B C12B -11(2)
N14C Yb1 O11B C12B 118(2)
N14A Yb1 O11B C12B -118(2)
C16B Yb1 O11B C12B -13(2)
C16C Yb1 O11B C12B 72(2)
O11C Yb1 O11B K1 -18.2(6)
O11A Yb1 O11B K1 62.1(6)
O17A Yb1 O11B K1 -92.1(13)
O17C Yb1 O11B K1 -148.5(8)
N14B Yb1 O11B K1 145.5(8)
O17B Yb1 O11B K1 145.8(6)
N14C Yb1 O11B K1 -85.5(8)
N14A Yb1 O11B K1 39.2(13)
C12B Yb1 O11B K1 157(2)
C16B Yb1 O11B K1 143.3(7)
C16C Yb1 O11B K1 -130.9(9)
O11C K1 O11B C12B 168(2)
O50A K1 O11B C12B 3(3)
O50B K1 O11B C12B -67(2)
C49A K1 O11B C12B 11(2)
C12C K1 O11B C12B -170(2)
C31A K1 O11B C12B 94(2)
C30A K1 O11B C12B 76(2)
Yb1 K1 O11B C12B 152(3)
Yb2 K1 O11B C12B -43(3)
O11C K1 O11B Yb1 16.4(5)
O50A K1 O11B Yb1 -149.2(6)
O50B K1 O11B Yb1 141.4(6)
C49A K1 O11B Yb1 -141.1(7)
C12C K1 O11B Yb1 38.5(7)
C31A K1 O11B Yb1 -57.9(10)
C30A K1 O11B Yb1 -75.4(7)
Yb2 K1 O11B Yb1 165.0(3)
Yb1 O11B C12B C28B -171(2)
K1 O11B C12B C28B 42(4)
Yb1 O11B C12B C13B 11(4)
K1 O11B C12B C13B -136(2)
K1 O11B C12B Yb1 -147(3)
O11C Yb1 C12B O11B 5(2)
O11A Yb1 C12B O11B 80.9(19)
O17A Yb1 C12B O11B -104(2)
O17C Yb1 C12B O11B -122(2)
N14B Yb1 C12B O11B 166(2)
O17B Yb1 C12B O11B 171.0(18)
N14C Yb1 C12B O11B -61(2)
N14A Yb1 C12B O11B 91(2)
C16B Yb1 C12B O11B 167.4(19)
C16C Yb1 C12B O11B -105(2)
O11C Yb1 C12B C28B 30(7)
O11A Yb1 C12B C28B 105(7)
O11B Yb1 C12B C28B 24(6)
O17A Yb1 C12B C28B -80(7)
O17C Yb1 C12B C28B -98(7)
N14B Yb1 C12B C28B -170(7)
O17B Yb1 C12B C28B -164(6)
N14C Yb1 C12B C28B -36(7)
N14A Yb1 C12B C28B 115(6)
C16B Yb1 C12B C28B -168(7)
C16C Yb1 C12B C28B -80(7)
O11C Yb1 C12B C13B -165.2(16)
O11A Yb1 C12B C13B -89.4(17)
O11B Yb1 C12B C13B -170(3)
O17A Yb1 C12B C13B 85(2)
O17C Yb1 C12B C13B 67.2(17)
N14B Yb1 C12B C13B -4.6(16)
O17B Yb1 C12B C13B 0.7(18)
N14C Yb1 C12B C13B 128.7(17)
N14A Yb1 C12B C13B -79(2)
C16B Yb1 C12B C13B -2.9(17)
C16C Yb1 C12B C13B 85.1(18)
O11B C12B C13B N14B -1(4)
C28B C12B C13B N14B -179(2)
Yb1 C12B C13B N14B 6(2)
O11B C12B C13B C25B -176(3)
C28B C12B C13B C25B 6(4)
Yb1 C12B C13B C25B -169(3)
C12B C13B N14B C15B -176(2)
C25B C13B N14B C15B -1(4)
C12B C13B N14B Yb1 -9(3)
C25B C13B N14B Yb1 166(2)
O11C Yb1 N14B C13B 40(3)
O11A Yb1 N14B C13B 91(2)
O11B Yb1 N14B C13B 10.8(19)
O17A Yb1 N14B C13B -136(2)
O17C Yb1 N14B C13B -86(2)
O17B Yb1 N14B C13B -169(2)
N14C Yb1 N14B C13B -52(2)
N14A Yb1 N14B C13B 149(2)
C12B Yb1 N14B C13B 5.5(19)
C16B Yb1 N14B C13B -172(3)
C16C Yb1 N14B C13B -76(2)
O11C Yb1 N14B C15B -154.1(19)
O11A Yb1 N14B C15B -104(2)
O11B Yb1 N14B C15B 176(2)
O17A Yb1 N14B C15B 29(2)
O17C Yb1 N14B C15B 80(2)
O17B Yb1 N14B C15B -4(2)
N14C Yb1 N14B C15B 114(2)
N14A Yb1 N14B C15B -45(2)
C12B Yb1 N14B C15B 171(3)
C16B Yb1 N14B C15B -7(2)
C16C Yb1 N14B C15B 90(2)
C13B N14B C15B C23B 3(4)
Yb1 N14B C15B C23B -163(2)
C13B N14B C15B C16B 176(2)
Yb1 N14B C15B C16B 10(3)
N14B C15B C16B O17B -19(4)
C23B C15B C16B O17B 154(3)
N14B C15B C16B N18B 166(3)
C23B C15B C16B N18B -22(5)
N14B C15B C16B Yb1 -7(2)
C23B C15B C16B Yb1 166(3)
O11C Yb1 C16B O17B -59(3)
O11A Yb1 C16B O17B -111(2)
O11B Yb1 C16B O17B 174(2)
O17A Yb1 C16B O17B 19(2)
O17C Yb1 C16B O17B 97(2)
N14B Yb1 C16B O17B 172(3)
N14C Yb1 C16B O17B 78(2)
N14A Yb1 C16B O17B -42(2)
C12B Yb1 C16B O17B 170(2)
C16C Yb1 C16B O17B 92(2)
O11C Yb1 C16B N18B -28(7)
O11A Yb1 C16B N18B -80(6)
O11B Yb1 C16B N18B -154(6)
O17A Yb1 C16B N18B 51(6)
O17C Yb1 C16B N18B 128(6)
N14B Yb1 C16B N18B -157(6)
O17B Yb1 C16B N18B 31(5)
N14C Yb1 C16B N18B 110(6)
N14A Yb1 C16B N18B -11(6)
C12B Yb1 C16B N18B -159(6)
C16C Yb1 C16B N18B 123(6)
O11C Yb1 C16B C15B 134.2(19)
O11A Yb1 C16B C15B 82.2(17)
O11B Yb1 C16B C15B 7.9(19)
O17A Yb1 C16B C15B -147.1(17)
O17C Yb1 C16B C15B -70.0(17)
N14B Yb1 C16B C15B 5.1(15)
O17B Yb1 C16B C15B -167(3)
N14C Yb1 C16B C15B -88.3(19)
N14A Yb1 C16B C15B 151.5(18)
C12B Yb1 C16B C15B 3.4(17)
C16C Yb1 C16B C15B -74.5(18)
N18B C16B O17B Yb1 -167(2)
C15B C16B O17B Yb1 17(4)
O11C Yb1 O17B C16B 146(2)
O11A Yb1 O17B C16B 69(2)
O11B Yb1 O17B C16B -7(3)
O17A Yb1 O17B C16B -159(2)
O17C Yb1 O17B C16B -77(2)
N14B Yb1 O17B C16B -7(2)
N14C Yb1 O17B C16B -117(2)
N14A Yb1 O17B C16B 134(2)
C12B Yb1 O17B C16B -11(2)
C16C Yb1 O17B C16B -88(2)
O17B C16B N18B C19B 1(4)
C15B C16B N18B C19B 177(2)
Yb1 C16B N18B C19B -23(7)
O17B C16B N18B C21B 172(3)
C15B C16B N18B C21B -12(5)
Yb1 C16B N18B C21B 148(5)
C16B N18B C19B C20B 90(5)
C21B N18B C19B C20B -81(5)
C16B N18B C21B C22B 108(4)
C19B N18B C21B C22B -82(4)
N14B C15B C23B C24B -5(5)
C16B C15B C23B C24B -176(3)
C15B C23B C24B C25B 5(5)
N14B C13B C25B C26B -179(3)
C12B C13B C25B C26B -4(5)
N14B C13B C25B C24B 0(4)
C12B C13B C25B C24B 175(3)
C23B C24B C25B C26B 176(3)
C23B C24B C25B C13B -2(5)
C13B C25B C26B C27B -1(5)
C24B C25B C26B C27B -180(3)
C25B C26B C27B C28B 3(5)
C26B C27B C28B C12B -1(5)
C26B C27B C28B C29B -180(3)
O11B C12B C28B C27B 179(3)
C13B C12B C28B C27B -3(4)
Yb1 C12B C28B C27B 160(5)
O11B C12B C28B C29B -3(5)
C13B C12B C28B C29B 175(3)
Yb1 C12B C28B C29B -21(8)
C27B C28B C29B C30B -96(4)
C12B C28B C29B C30B 85(4)
C28B C29B C30B C31B 107(4)
C28B C29B C30B C32B -87(4)
C31B C30B C32B C33B 51(5)
C29B C30B C32B C33B -112(3)
C30B C32B C33B C34B -101(4)
C30B C32B C33B C49B 66(4)
C49B C33B C34B C35B 4(5)
C32B C33B C34B C35B 170(3)
C33B C34B C35B C36B -4(5)
C34B C35B C36B C37B -173(3)
C34B C35B C36B C48B 4(5)
C48B C36B C37B C38B -1(5)
C35B C36B C37B C38B 176(3)
C36B C37B C38B C39B 2(4)
C37B C38B C39B N47B -4(5)
C37B C38B C39B C40B -177(3)
N47B C39B C40B O41B -16(4)
C38B C39B C40B O41B 158(3)
N47B C39B C40B N42B 168(3)
C38B C39B C40B N42B -18(5)
N42B C40B O41B Yb2 -166(2)
C39B C40B O41B Yb2 18(4)
O50C Yb2 O41B C40B 63(3)
O50A Yb2 O41B C40B 139(2)
O50B Yb2 O41B C40B -13(3)
O41A Yb2 O41B C40B -83(3)
N47B Yb2 O41B C40B -9(2)
O41C Yb2 O41B C40B -165(3)
N47A Yb2 O41B C40B -120(2)
N47C Yb2 O41B C40B 129(3)
C49A Yb2 O41B C40B 175(2)
C49B Yb2 O41B C40B -15(3)
C49C Yb2 O41B C40B 84(3)
O41B C40B N42B C45B 171(3)
C39B C40B N42B C45B -13(5)
O41B C40B N42B C43B 13(4)
C39B C40B N42B C43B -171(3)
C40B N42B C43B C44B -90(5)
C45B N42B C43B C44B 110(4)
C40B N42B C45B C46B 105(4)
C43B N42B C45B C46B -98(3)
C38B C39B N47B C48B 4(4)
C40B C39B N47B C48B 178(2)
C38B C39B N47B Yb2 -165(2)
C40B C39B N47B Yb2 9(3)
O50C Yb2 N47B C48B 91(2)
O50A Yb2 N47B C48B 43(3)
O50B Yb2 N47B C48B 7(2)
O41A Yb2 N47B C48B -87(2)
O41B Yb2 N47B C48B -170(2)
O41C Yb2 N47B C48B -138(2)
N47A Yb2 N47B C48B -50(2)
N47C Yb2 N47B C48B 143(2)
C49A Yb2 N47B C48B 6(3)
C49B Yb2 N47B C48B 3.6(19)
C49C Yb2 N47B C48B 103(2)
O50C Yb2 N47B C39B -100(2)
O50A Yb2 N47B C39B -148.1(19)
O50B Yb2 N47B C39B 176(2)
O41A Yb2 N47B C39B 82(2)
O41B Yb2 N47B C39B -1(2)
O41C Yb2 N47B C39B 30(3)
N47A Yb2 N47B C39B 119(2)
N47C Yb2 N47B C39B -48(2)
C49A Yb2 N47B C39B 174.3(19)
C49B Yb2 N47B C39B 172(3)
C49C Yb2 N47B C39B -89(2)
C39B N47B C48B C36B -3(4)
Yb2 N47B C48B C36B 167(2)
C39B N47B C48B C49B -176(2)
Yb2 N47B C48B C49B -6(3)
C37B C36B C48B N47B 1(5)
C35B C36B C48B N47B -176(3)
C37B C36B C48B C49B 175(3)
C35B C36B C48B C49B -3(5)
C34B C33B C49B O50B 174(3)
C32B C33B C49B O50B 7(4)
C34B C33B C49B C48B -2(4)
C32B C33B C49B C48B -169(3)
C34B C33B C49B Yb2 157(4)
C32B C33B C49B Yb2 -10(7)
N47B C48B C49B O50B 0(4)
C36B C48B C49B O50B -174(3)
N47B C48B C49B C33B 176(3)
C36B C48B C49B C33B 2(4)
N47B C48B C49B Yb2 4(2)
C36B C48B C49B Yb2 -170(3)
O50C Yb2 C49B O50B 90.6(19)
O50A Yb2 C49B O50B 14(2)
O41A Yb2 C49B O50B -114(2)
N47B Yb2 C49B O50B 171(2)
O41B Yb2 C49B O50B 177.7(18)
O41C Yb2 C49B O50B -92(2)
N47A Yb2 C49B O50B -52(2)
N47C Yb2 C49B O50B 91(2)
C49A Yb2 C49B O50B -8(2)
C49C Yb2 C49B O50B 85(2)
O50C Yb2 C49B C33B 115(6)
O50A Yb2 C49B C33B 38(6)
O50B Yb2 C49B C33B 24(5)
O41A Yb2 C49B C33B -90(6)
N47B Yb2 C49B C33B -165(6)
O41B Yb2 C49B C33B -158(6)
O41C Yb2 C49B C33B -68(6)
N47A Yb2 C49B C33B -28(6)
N47C Yb2 C49B C33B 115(6)
C49A Yb2 C49B C33B 16(6)
C49C Yb2 C49B C33B 109(6)
O50C Yb2 C49B C48B -83.5(17)
O50A Yb2 C49B C48B -160.2(16)
O50B Yb2 C49B C48B -174(3)
O41A Yb2 C49B C48B 71.6(17)
N47B Yb2 C49B C48B -2.8(15)
O41B Yb2 C49B C48B 3.6(18)
O41C Yb2 C49B C48B 94(2)
N47A Yb2 C49B C48B 133.5(17)
N47C Yb2 C49B C48B -84(2)
C49A Yb2 C49B C48B 178.3(16)
C49C Yb2 C49B C48B -88.8(17)
C33B C49B O50B Yb2 -170(2)
C48B C49B O50B Yb2 7(3)
C33B C49B O50B K1 53(4)
C48B C49B O50B K1 -131(2)
Yb2 C49B O50B K1 -138(3)
O50C Yb2 O50B C49B -85(2)
O50A Yb2 O50B C49B -166(2)
O41A Yb2 O50B C49B 62(2)
N47B Yb2 O50B C49B -6.7(19)
O41B Yb2 O50B C49B -3(2)
O41C Yb2 O50B C49B 123(2)
N47A Yb2 O50B C49B 125(2)
N47C Yb2 O50B C49B -118(2)
C49A Yb2 O50B C49B 173(2)
C49C Yb2 O50B C49B -98(2)
O50C Yb2 O50B K1 62.9(7)
O50A Yb2 O50B K1 -18.5(6)
O41A Yb2 O50B K1 -149.7(7)
N47B Yb2 O50B K1 141.2(8)
O41B Yb2 O50B K1 145.1(7)
O41C Yb2 O50B K1 -88.6(11)
N47A Yb2 O50B K1 -86.6(7)
N47C Yb2 O50B K1 30.2(13)
C49A Yb2 O50B K1 -39.5(7)
C49B Yb2 O50B K1 148(2)
C49C Yb2 O50B K1 50.4(7)
O11C K1 O50B C49B 2(3)
O50A K1 O50B C49B 160(2)
O11B K1 O50B C49B -69(2)
C49A K1 O50B C49B -177(2)
C12C K1 O50B C49B 13(2)
C31A K1 O50B C49B 132(2)
C30A K1 O50B C49B 158(2)
Yb1 K1 O50B C49B -42(2)
Yb2 K1 O50B C49B 143(3)
O11C K1 O50B Yb2 -141.3(6)
O50A K1 O50B Yb2 16.8(6)
O11B K1 O50B Yb2 147.4(6)
C49A K1 O50B Yb2 39.8(7)
C12C K1 O50B Yb2 -130.1(7)
C31A K1 O50B Yb2 -11.7(11)
C30A K1 O50B Yb2 14.4(11)
Yb1 K1 O50B Yb2 175.2(3)
O11A Yb1 O11C C12C -172(2)
O11B Yb1 O11C C12C -94(2)
O17A Yb1 O11C C12C 56(2)
O17C Yb1 O11C C12C -15(2)
N14B Yb1 O11C C12C -121(2)
O17B Yb1 O11C C12C 106(2)
N14C Yb1 O11C C12C -11.8(19)
N14A Yb1 O11C C12C 117(2)
C12B Yb1 O11C C12C -96(2)
C16B Yb1 O11C C12C 135(2)
C16C Yb1 O11C C12C -14(2)
O11A Yb1 O11C K1 -58.2(7)
O11B Yb1 O11C K1 19.2(6)
O17A Yb1 O11C K1 169.6(7)
O17C Yb1 O11C K1 98.7(9)
N14B Yb1 O11C K1 -7.8(15)
O17B Yb1 O11C K1 -140.2(8)
N14C Yb1 O11C K1 101.9(8)
N14A Yb1 O11C K1 -129.1(8)
C12B Yb1 O11C K1 17.4(8)
C16B Yb1 O11C K1 -111.5(18)
C16C Yb1 O11C K1 99.7(9)
O50A K1 O11C C12C -92(2)
O11B K1 O11C C12C 115.9(16)
O50B K1 O11C C12C 27.0(17)
C49A K1 O11C C12C -156(2)
C31A K1 O11C C12C -116.6(16)
C30A K1 O11C C12C -134.4(15)
Yb1 K1 O11C C12C 133.0(18)
Yb2 K1 O11C C12C -15.4(19)
O50A K1 O11C Yb1 134.7(14)
O11B K1 O11C Yb1 -17.0(6)
O50B K1 O11C Yb1 -106.0(8)
C49A K1 O11C Yb1 71(2)
C12C K1 O11C Yb1 -133.0(18)
C31A K1 O11C Yb1 110.4(8)
C30A K1 O11C Yb1 92.6(7)
Yb2 K1 O11C Yb1 -148.4(5)
Yb1 O11C C12C C28C -170(2)
K1 O11C C12C C28C 74(3)
Yb1 O11C C12C C13C 13(3)
K1 O11C C12C C13C -102.2(19)
Yb1 O11C C12C K1 115.7(17)
O11C K1 C12C C28C -132(3)
O50A K1 C12C C28C 1(3)
O11B K1 C12C C28C 171(2)
O50B K1 C12C C28C 70(2)
C49A K1 C12C C28C -12(5)
C31A K1 C12C C28C -66(2)
C30A K1 C12C C28C -80(2)
Yb1 K1 C12C C28C -163(2)
Yb2 K1 C12C C28C 39(2)
O50A K1 C12C O11C 132.8(15)
O11B K1 C12C O11C -57.8(15)
O50B K1 C12C O11C -157.9(14)
C49A K1 C12C O11C 120(4)
C31A K1 C12C O11C 65.6(16)
C30A K1 C12C O11C 51.5(17)
Yb1 K1 C12C O11C -30.8(12)
Yb2 K1 C12C O11C 170.2(12)
O11C K1 C12C C13C 100(3)
O50A K1 C12C C13C -126.8(18)
O11B K1 C12C C13C 42.6(18)
O50B K1 C12C C13C -57.6(19)
C49A K1 C12C C13C -140(4)
C31A K1 C12C C13C 165.9(18)
C30A K1 C12C C13C 151.9(17)
Yb1 K1 C12C C13C 69.5(18)
Yb2 K1 C12C C13C -89.4(19)
C28C C12C C13C N14C 178(3)
O11C C12C C13C N14C -5(3)
K1 C12C C13C N14C -66(3)
C28C C12C C13C C25C 1(4)
O11C C12C C13C C25C 178(2)
K1 C12C C13C C25C 117(2)
C25C C13C N14C C15C 2(5)
C12C C13C N14C C15C -175(2)
C25C C13C N14C Yb1 173(3)
C12C C13C N14C Yb1 -3(3)
O11C Yb1 N14C C13C 7(2)
O11A Yb1 N14C C13C 39(3)
O11B Yb1 N14C C13C 94(2)
O17A Yb1 N14C C13C -89(2)
O17C Yb1 N14C C13C -176(2)
N14B Yb1 N14C C13C 149(2)
O17B Yb1 N14C C13C -133(2)
N14A Yb1 N14C C13C -52(2)
C12B Yb1 N14C C13C 112(2)
C16B Yb1 N14C C13C -156(2)
C16C Yb1 N14C C13C -176(3)
O11C Yb1 N14C C15C 178(2)
O11A Yb1 N14C C15C -150(2)
O11B Yb1 N14C C15C -95(2)
O17A Yb1 N14C C15C 82(2)
O17C Yb1 N14C C15C -5(2)
N14B Yb1 N14C C15C -40(3)
O17B Yb1 N14C C15C 39(3)
N14A Yb1 N14C C15C 120(2)
C12B Yb1 N14C C15C -77(2)
C16B Yb1 N14C C15C 15(3)
C16C Yb1 N14C C15C -5(2)
C13C N14C C15C C23C -5(4)
Yb1 N14C C15C C23C -176(2)
C13C N14C C15C C16C 179(3)
Yb1 N14C C15C C16C 8(4)
N14C C15C C16C O17C -8(5)
C23C C15C C16C O17C 176(4)
N14C C15C C16C N18C -160(3)
C23C C15C C16C N18C 24(6)
N14C C15C C16C Yb1 -5(2)
C23C C15C C16C Yb1 179(4)
O11C Yb1 C16C O17C -178(3)
O11A Yb1 C16C O17C -64(4)
O11B Yb1 C16C O17C -97(3)
O17A Yb1 C16C O17C 103(3)
N14B Yb1 C16C O17C -30(3)
O17B Yb1 C16C O17C 34(3)
N14C Yb1 C16C O17C 180(4)
N14A Yb1 C16C O17C 91(3)
C12B Yb1 C16C O17C -77(3)
C16B Yb1 C16C O17C 14(3)
O11C Yb1 C16C C15C 7(2)
O11A Yb1 C16C C15C 120(2)
O11B Yb1 C16C C15C 87(2)
O17A Yb1 C16C C15C -73(2)
O17C Yb1 C16C C15C -176(5)
N14B Yb1 C16C C15C 154(2)
O17B Yb1 C16C C15C -142(2)
N14C Yb1 C16C C15C 3.8(18)
N14A Yb1 C16C C15C -85(2)
C12B Yb1 C16C C15C 107(2)
C16B Yb1 C16C C15C -162(2)
O11C Yb1 C16C N18C 138(7)
O11A Yb1 C16C N18C -109(6)
O11B Yb1 C16C N18C -142(7)
O17A Yb1 C16C N18C 58(7)
O17C Yb1 C16C N18C -45(6)
N14B Yb1 C16C N18C -75(7)
O17B Yb1 C16C N18C -11(7)
N14C Yb1 C16C N18C 135(7)
N14A Yb1 C16C N18C 47(7)
C12B Yb1 C16C N18C -122(7)
C16B Yb1 C16C N18C -30(7)
C15C C16C O17C Yb1 5(6)
N18C C16C O17C Yb1 157(3)
O11C Yb1 O17C C16C 3(3)
O11A Yb1 O17C C16C 141(3)
O11B Yb1 O17C C16C 82(3)
O17A Yb1 O17C C16C -72(3)
N14B Yb1 O17C C16C 147(3)
O17B Yb1 O17C C16C -145(3)
N14C Yb1 O17C C16C 0(3)
N14A Yb1 O17C C16C -105(3)
C12B Yb1 O17C C16C 98(3)
C16B Yb1 O17C C16C -165(3)
O17C C16C N18C C21C -141(5)
C15C C16C N18C C21C 13(7)
Yb1 C16C N18C C21C -112(6)
O17C C16C N18C C19C 36(5)
C15C C16C N18C C19C -171(3)
Yb1 C16C N18C C19C 65(7)
C21C N18C C19C C20C 74(6)
C16C N18C C19C C20C -102(4)
C16C N18C C21C C22C -106(8)
C19C N18C C21C C22C 79(10)
N14C C15C C23C C24C 3(5)
C16C C15C C23C C24C 179(4)
C15C C23C C24C C25C 1(6)
N14C C13C C25C C26C -178(3)
C12C C13C C25C C26C -1(5)
N14C C13C C25C C24C 2(5)
C12C C13C C25C C24C 179(2)
C23C C24C C25C C26C 177(4)
C23C C24C C25C C13C -4(5)
C13C C25C C26C C27C 2(5)
C24C C25C C26C C27C -179(3)
C25C C26C C27C C28C -2(5)
O11C C12C C28C C27C -177(3)
C13C C12C C28C C27C -1(4)
K1 C12C C28C C27C -123(3)
O11C C12C C28C C29C 4(5)
C13C C12C C28C C29C -180(2)
K1 C12C C28C C29C 59(3)
C26C C27C C28C C12C 2(5)
C26C C27C C28C C29C -179(3)
C12C C28C C29C C30C -178(3)
C27C C28C C29C C30C 4(4)
C28C C29C C30C C31C -100(4)
C28C C29C C30C C32C 82(3)
C31C C30C C32C C33C -105(4)
C29C C30C C32C C33C 74(4)
C30C C32C C33C C49C -122(3)
C30C C32C C33C C34C 58(4)
C49C C33C C34C C35C -7(5)
C32C C33C C34C C35C 173(3)
C33C C34C C35C C36C 0(5)
C34C C35C C36C C37C -177(3)
C34C C35C C36C C48C 1(5)
C35C C36C C37C C38C 180(3)
C48C C36C C37C C38C 1(5)
C36C C37C C38C C39C -3(5)
C37C C38C C39C N47C 2(4)
C37C C38C C39C C40C -177(3)
N47C C39C C40C O41C 28(4)
C38C C39C C40C O41C -153(3)
N47C C39C C40C N42C -159(3)
C38C C39C C40C N42C 20(5)
N42C C40C O41C Yb2 157.2(18)
C39C C40C O41C Yb2 -30(3)
O50C Yb2 O41C C40C 14(2)
O50A Yb2 O41C C40C 87(2)
O50B Yb2 O41C C40C 156.2(19)
O41A Yb2 O41C C40C -141(2)
N47B Yb2 O41C C40C -93(2)
O41B Yb2 O41C C40C -63(2)
N47A Yb2 O41C C40C 154(2)
N47C Yb2 O41C C40C 15.4(19)
C49A Yb2 O41C C40C 105(2)
C49B Yb2 O41C C40C -163(2)
C49C Yb2 O41C C40C 20(2)
O41C C40C N42C C43C 6(4)
C39C C40C N42C C43C -167(3)
O41C C40C N42C C45C -156(3)
C39C C40C N42C C45C 32(4)
C40C N42C C43C C44C -77(4)
C45C N42C C43C C44C 85(4)
C40C N42C C45C C46C -127(3)
C43C N42C C45C C46C 72(4)
C38C C39C N47C C48C 0(4)
C40C C39C N47C C48C 179(2)
C38C C39C N47C Yb2 166.0(19)
C40C C39C N47C Yb2 -15(3)
O50C Yb2 N47C C48C -12.7(18)
O50A Yb2 N47C C48C 74.5(19)
O50B Yb2 N47C C48C 22(2)
O41A Yb2 N47C C48C -157.8(18)
N47B Yb2 N47C C48C -68(2)
O41B Yb2 N47C C48C -112(2)
O41C Yb2 N47C C48C 168(2)
N47A Yb2 N47C C48C 124.5(19)
C49A Yb2 N47C C48C 92.3(19)
C49B Yb2 N47C C48C -13(3)
C49C Yb2 N47C C48C -5.5(18)
O50C Yb2 N47C C39C -180(2)
O50A Yb2 N47C C39C -93(2)
O50B Yb2 N47C C39C -144.7(19)
O41A Yb2 N47C C39C 35(2)
N47B Yb2 N47C C39C 125(2)
O41B Yb2 N47C C39C 81(2)
O41C Yb2 N47C C39C 1.4(19)
N47A Yb2 N47C C39C -43(2)
C49A Yb2 N47C C39C -75(2)
C49B Yb2 N47C C39C -179.8(19)
C49C Yb2 N47C C39C -173(2)
C39C N47C C48C C49C 177(3)
Yb2 N47C C48C C49C 10(3)
C39C N47C C48C C36C -2(4)
Yb2 N47C C48C C36C -169(2)
C37C C36C C48C N47C 1(4)
C35C C36C C48C N47C -177(3)
C37C C36C C48C C49C -178(3)
C35C C36C C48C C49C 3(4)
C34C C33C C49C O50C 180(3)
C32C C33C C49C O50C -1(5)
C34C C33C C49C C48C 12(5)
C32C C33C C49C C48C -169(3)
C34C C33C C49C Yb2 -174(4)
C32C C33C C49C Yb2 6(8)
N47C C48C C49C O50C 2(4)
C36C C48C C49C O50C -179(3)
N47C C48C C49C C33C 170(3)
C36C C48C C49C C33C -10(5)
N47C C48C C49C Yb2 -8(2)
C36C C48C C49C Yb2 172(3)
O50A Yb2 C49C O50C 116(2)
O50B Yb2 C49C O50C 36(2)
O41A Yb2 C49C O50C -57(3)
N47B Yb2 C49C O50C -31(2)
O41B Yb2 C49C O50C -95(2)
O41C Yb2 C49C O50C -167.0(18)
N47A Yb2 C49C O50C 113(2)
N47C Yb2 C49C O50C -161(2)
C49A Yb2 C49C O50C 119(2)
C49B Yb2 C49C O50C 15(2)
O50C Yb2 C49C C33C -9(5)
O50A Yb2 C49C C33C 107(6)
O50B Yb2 C49C C33C 27(6)
O41A Yb2 C49C C33C -66(7)
N47B Yb2 C49C C33C -40(6)
O41B Yb2 C49C C33C -105(6)
O41C Yb2 C49C C33C -176(6)
N47A Yb2 C49C C33C 104(6)
N47C Yb2 C49C C33C -170(6)
C49A Yb2 C49C C33C 110(6)
C49B Yb2 C49C C33C 5(6)
O50C Yb2 C49C C48C 166(3)
O50A Yb2 C49C C48C -77.4(16)
O50B Yb2 C49C C48C -157.7(16)
O41A Yb2 C49C C48C 109(2)
N47B Yb2 C49C C48C 134.8(17)
O41B Yb2 C49C C48C 70.7(17)
O41C Yb2 C49C C48C -0.9(18)
N47A Yb2 C49C C48C -80.7(19)
N47C Yb2 C49C C48C 4.8(15)
C49A Yb2 C49C C48C -74.4(17)
C49B Yb2 C49C C48C -179.3(16)
C33C C49C O50C Yb2 176(2)
C48C C49C O50C Yb2 -15(3)
O50A Yb2 O50C C49C -58.5(19)
O50B Yb2 O50C C49C -143(2)
O41A Yb2 O50C C49C 150.6(19)
N47B Yb2 O50C C49C 148(2)
O41B Yb2 O50C C49C 85(2)
O41C Yb2 O50C C49C 16(2)
N47A Yb2 O50C C49C -91(2)
N47C Yb2 O50C C49C 14.7(19)
C49A Yb2 O50C C49C -62(2)
C49B Yb2 O50C C49C -165(2)
O1C S1 C1 F1B 49(6)
O1B S1 C1 F1B -80(7)
O1A S1 C1 F1B 173(5)
O1C S1 C1 F1A -179(5)
O1B S1 C1 F1A 52(7)
O1A S1 C1 F1A -55(6)
O1C S1 C1 F1C -63(6)
O1B S1 C1 F1C 168(5)
O1A S1 C1 F1C 61(6)
